data_1549907
loop_
_publ_author_name
'Kawada, Yuiki'
'Ohmura, Shunsuke'
'Kobayashi, Misaki'
'Nojo, Wataru'
'Kondo, Masaki'
'Matsuda, Yuka'
'Matsuoka, Junpei'
'Inuki, Shinsuke'
'Oishi, Shinya'
'Wang, Chao'
'Saito, Tatsuo'
'Uchiyama, Masanobu'
'Suzuki, Takanori'
'Ohno, Hiroaki'

_publ_section_title
;
 Direct synthesis of aryl-annulated [<i>c</i>]carbazoles by
 gold(i)-catalysed cascade reaction of azide-diynes and arenes.
;
_journal_issue 44
_journal_name_full 'Chemical science'
_journal_page_first 8416
_journal_page_last 8425
_journal_paper_doi 10.1039/c8sc03525c
_journal_volume 9
_journal_year 2018
_chemical_formula_moiety 'C26 H20 N2'
_chemical_formula_sum 'C26 H20 N2'
_chemical_formula_weight 360.46
_chemical_name_systematic 11D-Me2
_space_group_IT_number 2
_space_group_name_Hall '-P 1'
_space_group_name_H-M_alt 'P -1'
_symmetry_cell_setting triclinic
_symmetry_Int_Tables_number 2
_symmetry_space_group_name_Hall '-P 1'
_symmetry_space_group_name_H-M 'P -1'
_atom_sites_solution_hydrogens geom
_atom_sites_solution_primary direct
_atom_sites_solution_secondary difmap
_audit_update_record
;
2018-08-08 deposited with the CCDC.
2018-09-10 downloaded from the CCDC.
;
_cell_angle_alpha 82.861(12)
_cell_angle_beta 80.898(10)
_cell_angle_gamma 78.480(8)
_cell_formula_units_Z 8
_cell_length_a 15.147(5)
_cell_length_b 15.449(5)
_cell_length_c 16.488(5)
_cell_measurement_reflns_used 8378
_cell_measurement_temperature 150
_cell_measurement_theta_max 27.50
_cell_measurement_theta_min 3.00
_cell_volume 3716(2)
_computing_cell_refinement 'CrystalClear-SM Expert 2.0 r16'
_computing_data_collection 'CrystalClear-SM Expert 2.0 r16 (Rigaku, 2013)'
_computing_data_reduction 'CrystalClear-SM Expert 2.0 r16'
_computing_molecular_graphics 'CrystalStructure 4.0'
_computing_publication_material 'CrystalStructure 4.0 (Rigaku, 2010)'
_computing_structure_refinement 'SHELXL97 (Sheldrick, 2008)'
_computing_structure_solution 'SIR2004 (Burla, et al., 2005)'
_diffrn_ambient_temperature 150
_diffrn_detector_area_resol_mean 7.314
_diffrn_measured_fraction_theta_full 0.982
_diffrn_measured_fraction_theta_max 0.982
_diffrn_measurement_device_type 'Rigaku Mercury70'
_diffrn_measurement_method \w
_diffrn_radiation_type 'Mo K\a'
_diffrn_radiation_wavelength 0.71075
_diffrn_reflns_av_R_equivalents 0.0429
_diffrn_reflns_limit_h_max 18
_diffrn_reflns_limit_h_min -17
_diffrn_reflns_limit_k_max 14
_diffrn_reflns_limit_k_min -19
_diffrn_reflns_limit_l_max 20
_diffrn_reflns_limit_l_min -17
_diffrn_reflns_number 27755
_diffrn_reflns_theta_full 26.00
_diffrn_reflns_theta_max 26.00
_diffrn_standards_number 0
_exptl_absorpt_coefficient_mu 0.075
_exptl_absorpt_correction_T_max 0.992
_exptl_absorpt_correction_T_min 0.771
_exptl_absorpt_correction_type multi-scan
_exptl_absorpt_process_details 'REQAB (Rigaku, 1998)'
_exptl_crystal_colour colorless
_exptl_crystal_density_diffrn 1.289
_exptl_crystal_density_method 'not measured'
_exptl_crystal_description prism
_exptl_crystal_F_000 1520.00
_exptl_crystal_size_max 0.200
_exptl_crystal_size_mid 0.200
_exptl_crystal_size_min 0.100
_refine_diff_density_max 0.340
_refine_diff_density_min -0.370
_refine_ls_extinction_method none
_refine_ls_goodness_of_fit_ref 1.113
_refine_ls_hydrogen_treatment constr
_refine_ls_number_parameters 1009
_refine_ls_number_reflns 14348
_refine_ls_number_restraints 0
_refine_ls_R_factor_gt 0.0731
_refine_ls_shift/su_max 0.000
_refine_ls_structure_factor_coef Fsqd
_refine_ls_weighting_details 'w = 1/[\s^2^(Fo^2^)+(0.0776P)^2^+0.0000P] where P=(Fo^2^+2Fc^2^)/3'
_refine_ls_weighting_scheme calc
_refine_ls_wR_factor_ref 0.1916
_reflns_number_gt 8658
_reflns_number_total 14350
_reflns_threshold_expression F^2^>2.0\s(F^2^)
_cod_data_source_file c8sc03525c2.cif
_cod_data_source_block 170107r
_cod_depositor_comments 'Adding full bibliography for 1549906--1549908.cif.'
_cod_database_code 1549907

loop_
_symmetry_equiv_pos_site_id
_symmetry_equiv_pos_as_xyz
1 +X,+Y,+Z
2 -X,-Y,-Z

loop_
_atom_site_label
_atom_site_type_symbol
_atom_site_fract_x
_atom_site_fract_y
_atom_site_fract_z
_atom_site_U_iso_or_equiv
_atom_site_adp_type
_atom_site_occupancy
_atom_site_symmetry_multiplicity
_atom_site_calc_flag
_atom_site_refinement_flags
N1 N 0.36650(18) 1.12893(17) 0.12841(14) 0.0389(7) Uani 1.0 2 d .
N2 N 0.30763(18) 0.89859(17) -0.07697(14) 0.0395(7) Uani 1.0 2 d .
N3 N -0.05442(17) 0.83710(16) 0.05440(13) 0.0341(6) Uani 1.0 2 d .
N4 N 0.24360(17) 0.68089(15) 0.20544(13) 0.0328(6) Uani 1.0 2 d .
N5 N 0.10127(16) 0.57153(16) 0.37783(12) 0.0330(6) Uani 1.0 2 d .
N6 N -0.20519(18) 0.74362(17) 0.24697(13) 0.0392(7) Uani 1.0 2 d .
N7 N 0.47453(17) 0.37248(17) 0.35029(13) 0.0356(6) Uani 1.0 2 d .
N8 N 0.26927(17) 0.54060(17) 0.60940(13) 0.0380(7) Uani 1.0 2 d .
C1 C 0.4878(3) 1.1835(2) -0.0699(2) 0.0447(9) Uani 1.0 2 d .
C2 C 0.5232(3) 1.2550(3) -0.0581(2) 0.0515(9) Uani 1.0 2 d .
C3 C 0.5079(3) 1.2877(3) 0.0187(3) 0.0551(10) Uani 1.0 2 d .
C4 C 0.4558(3) 1.2496(3) 0.0845(2) 0.0482(9) Uani 1.0 2 d .
C5 C 0.4201(2) 1.1773(2) 0.07263(18) 0.0380(8) Uani 1.0 2 d .
C6 C 0.3454(2) 1.06240(19) 0.08825(16) 0.0329(7) Uani 1.0 2 d .
C7 C 0.2927(2) 0.9970(2) 0.12136(16) 0.0352(8) Uani 1.0 2 d .
C8 C 0.2795(2) 0.9400(2) 0.06760(17) 0.0377(8) Uani 1.0 2 d .
C9 C 0.3173(2) 0.9481(2) -0.01493(16) 0.0347(7) Uani 1.0 2 d .
C10 C 0.3580(3) 0.9264(2) -0.14894(17) 0.0386(8) Uani 1.0 2 d .
C11 C 0.3660(3) 0.8967(3) -0.22687(18) 0.0476(9) Uani 1.0 2 d .
C12 C 0.4216(3) 0.9339(3) -0.28998(18) 0.0519(10) Uani 1.0 2 d .
C13 C 0.4676(3) 0.9987(3) -0.27688(18) 0.0485(9) Uani 1.0 2 d .
C14 C 0.4578(3) 1.0288(2) -0.20035(18) 0.0425(8) Uani 1.0 2 d .
C15 C 0.4007(2) 0.99478(19) -0.13460(16) 0.0336(7) Uani 1.0 2 d .
C16 C 0.3739(2) 1.00971(19) -0.04825(16) 0.0330(7) Uani 1.0 2 d .
C17 C 0.3869(2) 1.06961(19) 0.00495(16) 0.0326(7) Uani 1.0 2 d .
C18 C 0.4347(2) 1.14288(19) -0.00487(17) 0.0350(7) Uani 1.0 2 d .
C19 C 0.3366(3) 1.1495(3) 0.21284(17) 0.0520(10) Uani 1.0 2 d .
C20 C 0.2597(3) 0.8252(3) -0.06378(19) 0.0546(10) Uani 1.0 2 d .
C21 C 0.2540(3) 0.9835(2) 0.20986(17) 0.0361(8) Uani 1.0 2 d .
C22 C 0.1704(3) 1.0280(3) 0.24190(19) 0.0504(9) Uani 1.0 2 d .
C23 C 0.1350(3) 1.0136(3) 0.3228(2) 0.0588(11) Uani 1.0 2 d .
C24 C 0.1835(3) 0.9515(3) 0.37505(19) 0.0557(11) Uani 1.0 2 d .
C25 C 0.2661(3) 0.9048(3) 0.34435(19) 0.0604(11) Uani 1.0 2 d .
C26 C 0.3008(3) 0.9201(3) 0.26276(19) 0.0511(10) Uani 1.0 2 d .
C27 C 0.0686(2) 0.6674(2) -0.07166(15) 0.0355(8) Uani 1.0 2 d .
C28 C 0.0138(3) 0.6728(2) -0.13239(16) 0.0395(8) Uani 1.0 2 d .
C29 C -0.0684(3) 0.7330(2) -0.13154(17) 0.0396(8) Uani 1.0 2 d .
C30 C -0.0968(3) 0.7899(2) -0.07115(16) 0.0379(8) Uani 1.0 2 d .
C31 C -0.0406(2) 0.78564(19) -0.01069(15) 0.0316(7) Uani 1.0 2 d .
C32 C 0.0192(2) 0.80974(19) 0.09907(15) 0.0313(7) Uani 1.0 2 d .
C33 C 0.0336(2) 0.84528(19) 0.17000(15) 0.0319(7) Uani 1.0 2 d .
C34 C 0.1066(2) 0.80119(19) 0.20901(16) 0.0333(7) Uani 1.0 2 d .
C35 C 0.1661(2) 0.72953(18) 0.17517(15) 0.0307(7) Uani 1.0 2 d .
C36 C 0.2878(2) 0.62125(18) 0.15015(15) 0.0294(7) Uani 1.0 2 d .
C37 C 0.3688(2) 0.56263(19) 0.15411(16) 0.0336(7) Uani 1.0 2 d .
C38 C 0.4014(2) 0.5102(2) 0.09049(16) 0.0364(8) Uani 1.0 2 d .
C39 C 0.3534(2) 0.5168(2) 0.02311(17) 0.0379(8) Uani 1.0 2 d .
C40 C 0.2728(2) 0.57563(19) 0.01947(15) 0.0331(7) Uani 1.0 2 d .
C41 C 0.23680(19) 0.63024(18) 0.08285(15) 0.0288(7) Uani 1.0 2 d .
C42 C 0.15774(19) 0.69835(18) 0.10051(14) 0.0274(7) Uani 1.0 2 d .
C43 C 0.0800(2) 0.73903(18) 0.06266(15) 0.0292(7) Uani 1.0 2 d .
C44 C 0.0422(2) 0.72491(18) -0.00936(15) 0.0296(7) Uani 1.0 2 d .
C45 C -0.1386(3) 0.8986(3) 0.07510(18) 0.0446(9) Uani 1.0 2 d .
C46 C 0.2740(3) 0.6884(2) 0.28299(16) 0.0403(8) Uani 1.0 2 d .
C47 C -0.0189(2) 0.92975(19) 0.20013(16) 0.0342(7) Uani 1.0 2 d .
C48 C -0.0211(3) 1.0092(2) 0.14930(17) 0.0389(8) Uani 1.0 2 d .
C49 C -0.0654(3) 1.0887(2) 0.1784(2) 0.0462(9) Uani 1.0 2 d .
C50 C -0.1092(3) 1.0907(3) 0.2583(2) 0.0523(10) Uani 1.0 2 d .
C51 C -0.1082(3) 1.0124(3) 0.3095(2) 0.0527(10) Uani 1.0 2 d .
C52 C -0.0633(3) 0.9335(2) 0.28038(17) 0.0441(9) Uani 1.0 2 d .
C53 C 0.1132(2) 0.48270(19) 0.18483(15) 0.0320(7) Uani 1.0 2 d .
C54 C 0.1941(2) 0.4225(2) 0.18041(16) 0.0362(8) Uani 1.0 2 d .
C55 C 0.2483(3) 0.4099(2) 0.24348(18) 0.0395(8) Uani 1.0 2 d .
C56 C 0.2219(2) 0.45711(19) 0.31173(17) 0.0363(8) Uani 1.0 2 d .
C57 C 0.1403(2) 0.51655(19) 0.31638(15) 0.0300(7) Uani 1.0 2 d .
C58 C 0.01931(19) 0.62155(18) 0.35625(15) 0.0281(7) Uani 1.0 2 d .
C59 C -0.0420(2) 0.68542(19) 0.40039(15) 0.0316(7) Uani 1.0 2 d .
C60 C -0.1181(2) 0.7288(2) 0.36567(15) 0.0346(7) Uani 1.0 2 d .
C61 C -0.1319(2) 0.70709(19) 0.28883(15) 0.0322(7) Uani 1.0 2 d .
C62 C -0.1959(2) 0.7000(2) 0.17692(16) 0.0345(7) Uani 1.0 2 d .
C63 C -0.2559(2) 0.7129(3) 0.11811(17) 0.0418(8) Uani 1.0 2 d .
C64 C -0.2344(3) 0.6584(3) 0.05530(17) 0.0441(9) Uani 1.0 2 d .
C65 C -0.1562(3) 0.5940(3) 0.04997(17) 0.0413(8) Uani 1.0 2 d .
C66 C -0.0964(2) 0.58270(19) 0.10711(15) 0.0324(7) Uani 1.0 2 d .
C67 C -0.11522(19) 0.63640(19) 0.17235(14) 0.0289(7) Uani 1.0 2 d .
C68 C -0.07254(19) 0.64200(18) 0.24429(14) 0.0272(7) Uani 1.0 2 d .
C69 C 0.00616(19) 0.59842(18) 0.27911(14) 0.0277(7) Uani 1.0 2 d .
C70 C 0.08394(19) 0.53161(18) 0.25365(14) 0.0273(7) Uani 1.0 2 d .
C71 C 0.1398(3) 0.5681(3) 0.45383(17) 0.0492(9) Uani 1.0 2 d .
C72 C -0.2794(3) 0.8138(3) 0.27276(19) 0.0545(10) Uani 1.0 2 d .
C73 C -0.0279(2) 0.7111(2) 0.48194(15) 0.0337(7) Uani 1.0 2 d .
C74 C 0.0135(3) 0.7819(3) 0.48524(17) 0.0481(9) Uani 1.0 2 d .
C75 C 0.0271(3) 0.8055(3) 0.56025(18) 0.0561(11) Uani 1.0 2 d .
C76 C -0.0023(3) 0.7583(3) 0.63303(17) 0.0482(9) Uani 1.0 2 d .
C77 C -0.0438(3) 0.6880(3) 0.63029(16) 0.0454(9) Uani 1.0 2 d .
C78 C -0.0573(3) 0.6647(2) 0.55494(16) 0.0433(9) Uani 1.0 2 d .
C79 C 0.5206(3) 0.5935(3) 0.32295(17) 0.0431(8) Uani 1.0 2 d .
C80 C 0.5811(3) 0.5938(3) 0.25068(18) 0.0510(10) Uani 1.0 2 d .
C81 C 0.6095(3) 0.5178(3) 0.20916(18) 0.0522(10) Uani 1.0 2 d .
C82 C 0.5782(3) 0.4412(3) 0.23730(17) 0.0448(9) Uani 1.0 2 d .
C83 C 0.5164(2) 0.4412(2) 0.30966(16) 0.0363(8) Uani 1.0 2 d .
C84 C 0.4200(2) 0.4018(2) 0.42069(15) 0.0336(7) Uani 1.0 2 d .
C85 C 0.3650(2) 0.3542(2) 0.48026(16) 0.0337(7) Uani 1.0 2 d .
C86 C 0.3142(2) 0.39877(19) 0.54540(16) 0.0336(7) Uani 1.0 2 d .
C87 C 0.3177(2) 0.4868(2) 0.55046(16) 0.0324(7) Uani 1.0 2 d .
C88 C 0.2895(2) 0.6244(2) 0.59013(16) 0.0362(8) Uani 1.0 2 d .
C89 C 0.2561(3) 0.6996(3) 0.63124(18) 0.0438(8) Uani 1.0 2 d .
C90 C 0.2876(3) 0.7768(3) 0.60054(19) 0.0472(9) Uani 1.0 2 d .
C91 C 0.3505(3) 0.7785(3) 0.53055(18) 0.0459(9) Uani 1.0 2 d .
C92 C 0.3838(3) 0.7040(2) 0.48912(17) 0.0420(8) Uani 1.0 2 d .
C93 C 0.3539(2) 0.62452(19) 0.51793(15) 0.0314(7) Uani 1.0 2 d .
C94 C 0.37190(19) 0.53647(19) 0.49198(15) 0.0295(7) Uani 1.0 2 d .
C95 C 0.4245(2) 0.49168(19) 0.42530(15) 0.0306(7) Uani 1.0 2 d .
C96 C 0.4862(2) 0.5164(2) 0.35404(15) 0.0338(7) Uani 1.0 2 d .
C97 C 0.4918(3) 0.2854(3) 0.32137(18) 0.0483(9) Uani 1.0 2 d .
C98 C 0.2020(3) 0.5158(3) 0.67624(18) 0.0481(9) Uani 1.0 2 d .
C99 C 0.3553(3) 0.2603(2) 0.47624(16) 0.0353(8) Uani 1.0 2 d .
C100 C 0.4073(3) 0.1896(3) 0.51733(18) 0.0491(9) Uani 1.0 2 d .
C101 C 0.3967(3) 0.1037(3) 0.5153(2) 0.0627(12) Uani 1.0 2 d .
C102 C 0.3307(3) 0.0866(3) 0.4737(2) 0.0601(11) Uani 1.0 2 d .
C103 C 0.2772(3) 0.1553(3) 0.4337(2) 0.0566(10) Uani 1.0 2 d .
C104 C 0.2899(3) 0.2411(3) 0.43512(19) 0.0481(9) Uani 1.0 2 d .
H1 H 0.4993 1.1614 -0.1226 0.0537 Uiso 1.0 2 calc R
H2 H 0.5587 1.2826 -0.1028 0.0618 Uiso 1.0 2 calc R
H3 H 0.5337 1.3370 0.0260 0.0661 Uiso 1.0 2 calc R
H4 H 0.4447 1.2726 0.1367 0.0579 Uiso 1.0 2 calc R
H8 H 0.2445 0.8952 0.0872 0.0452 Uiso 1.0 2 calc R
H11 H 0.3342 0.8524 -0.2359 0.0571 Uiso 1.0 2 calc R
H12 H 0.4285 0.9148 -0.3436 0.0623 Uiso 1.0 2 calc R
H13 H 0.5064 1.0226 -0.3213 0.0582 Uiso 1.0 2 calc R
H14 H 0.4902 1.0730 -0.1922 0.0510 Uiso 1.0 2 calc R
H19A H 0.2838 1.1222 0.2355 0.0623 Uiso 1.0 2 calc R
H19B H 0.3199 1.2140 0.2142 0.0623 Uiso 1.0 2 calc R
H19C H 0.3860 1.1263 0.2460 0.0623 Uiso 1.0 2 calc R
H20A H 0.3029 0.7701 -0.0742 0.0655 Uiso 1.0 2 calc R
H20B H 0.2139 0.8350 -0.1015 0.0655 Uiso 1.0 2 calc R
H20C H 0.2296 0.8206 -0.0066 0.0655 Uiso 1.0 2 calc R
H22 H 0.1360 1.0703 0.2066 0.0605 Uiso 1.0 2 calc R
H23 H 0.0773 1.0461 0.3432 0.0706 Uiso 1.0 2 calc R
H24 H 0.1597 0.9415 0.4316 0.0668 Uiso 1.0 2 calc R
H25 H 0.2995 0.8615 0.3796 0.0724 Uiso 1.0 2 calc R
H26 H 0.3579 0.8867 0.2422 0.0613 Uiso 1.0 2 calc R
H27 H 0.1235 0.6250 -0.0722 0.0425 Uiso 1.0 2 calc R
H28 H 0.0324 0.6349 -0.1755 0.0474 Uiso 1.0 2 calc R
H29 H -0.1052 0.7346 -0.1735 0.0476 Uiso 1.0 2 calc R
H30 H -0.1528 0.8308 -0.0704 0.0455 Uiso 1.0 2 calc R
H34 H 0.1162 0.8198 0.2592 0.0400 Uiso 1.0 2 calc R
H37 H 0.4012 0.5585 0.1997 0.0403 Uiso 1.0 2 calc R
H38 H 0.4570 0.4692 0.0921 0.0437 Uiso 1.0 2 calc R
H39 H 0.3769 0.4802 -0.0204 0.0455 Uiso 1.0 2 calc R
H40 H 0.2412 0.5793 -0.0266 0.0397 Uiso 1.0 2 calc R
H45A H -0.1891 0.8660 0.0886 0.0535 Uiso 1.0 2 calc R
H45B H -0.1496 0.9427 0.0279 0.0535 Uiso 1.0 2 calc R
H45C H -0.1340 0.9287 0.1228 0.0535 Uiso 1.0 2 calc R
H46A H 0.3350 0.7032 0.2722 0.0483 Uiso 1.0 2 calc R
H46B H 0.2757 0.6317 0.3175 0.0483 Uiso 1.0 2 calc R
H46C H 0.2318 0.7351 0.3117 0.0483 Uiso 1.0 2 calc R
H48 H 0.0083 1.0086 0.0940 0.0467 Uiso 1.0 2 calc R
H49 H -0.0658 1.1424 0.1432 0.0555 Uiso 1.0 2 calc R
H50 H -0.1398 1.1455 0.2782 0.0627 Uiso 1.0 2 calc R
H51 H -0.1385 1.0132 0.3645 0.0632 Uiso 1.0 2 calc R
H52 H -0.0627 0.8802 0.3161 0.0529 Uiso 1.0 2 calc R
H53 H 0.0772 0.4911 0.1413 0.0385 Uiso 1.0 2 calc R
H54 H 0.2130 0.3892 0.1340 0.0435 Uiso 1.0 2 calc R
H55 H 0.3040 0.3684 0.2394 0.0474 Uiso 1.0 2 calc R
H56 H 0.2589 0.4490 0.3545 0.0435 Uiso 1.0 2 calc R
H60 H -0.1609 0.7729 0.3935 0.0416 Uiso 1.0 2 calc R
H63 H -0.3092 0.7575 0.1215 0.0501 Uiso 1.0 2 calc R
H64 H -0.2741 0.6649 0.0148 0.0529 Uiso 1.0 2 calc R
H65 H -0.1434 0.5570 0.0061 0.0495 Uiso 1.0 2 calc R
H66 H -0.0427 0.5386 0.1022 0.0388 Uiso 1.0 2 calc R
H71A H 0.2014 0.5812 0.4407 0.0590 Uiso 1.0 2 calc R
H71B H 0.1420 0.5088 0.4833 0.0590 Uiso 1.0 2 calc R
H71C H 0.1018 0.6122 0.4887 0.0590 Uiso 1.0 2 calc R
H72A H -0.3369 0.7918 0.2811 0.0654 Uiso 1.0 2 calc R
H72B H -0.2820 0.8641 0.2301 0.0654 Uiso 1.0 2 calc R
H72C H -0.2696 0.8331 0.3246 0.0654 Uiso 1.0 2 calc R
H74 H 0.0330 0.8152 0.4355 0.0577 Uiso 1.0 2 calc R
H75 H 0.0566 0.8540 0.5616 0.0673 Uiso 1.0 2 calc R
H76 H 0.0062 0.7746 0.6845 0.0579 Uiso 1.0 2 calc R
H77 H -0.0635 0.6550 0.6801 0.0545 Uiso 1.0 2 calc R
H78 H -0.0871 0.6163 0.5537 0.0519 Uiso 1.0 2 calc R
H79 H 0.5026 0.6454 0.3514 0.0517 Uiso 1.0 2 calc R
H80 H 0.6034 0.6464 0.2291 0.0612 Uiso 1.0 2 calc R
H81 H 0.6517 0.5194 0.1600 0.0627 Uiso 1.0 2 calc R
H82 H 0.5978 0.3896 0.2086 0.0538 Uiso 1.0 2 calc R
H86 H 0.2769 0.3687 0.5867 0.0403 Uiso 1.0 2 calc R
H89 H 0.2126 0.6982 0.6794 0.0525 Uiso 1.0 2 calc R
H90 H 0.2656 0.8291 0.6279 0.0567 Uiso 1.0 2 calc R
H91 H 0.3715 0.8322 0.5104 0.0551 Uiso 1.0 2 calc R
H92 H 0.4271 0.7068 0.4409 0.0504 Uiso 1.0 2 calc R
H97A H 0.4556 0.2472 0.3588 0.0580 Uiso 1.0 2 calc R
H97B H 0.5566 0.2596 0.3199 0.0580 Uiso 1.0 2 calc R
H97C H 0.4749 0.2903 0.2658 0.0580 Uiso 1.0 2 calc R
H98A H 0.1421 0.5511 0.6683 0.0577 Uiso 1.0 2 calc R
H98B H 0.2181 0.5269 0.7288 0.0577 Uiso 1.0 2 calc R
H98C H 0.2003 0.4526 0.6769 0.0577 Uiso 1.0 2 calc R
H100 H 0.4515 0.2008 0.5477 0.0590 Uiso 1.0 2 calc R
H101 H 0.4347 0.0562 0.5424 0.0753 Uiso 1.0 2 calc R
H102 H 0.3225 0.0273 0.4729 0.0721 Uiso 1.0 2 calc R
H103 H 0.2316 0.1440 0.4050 0.0679 Uiso 1.0 2 calc R
H104 H 0.2524 0.2884 0.4071 0.0577 Uiso 1.0 2 calc R

loop_
_atom_site_aniso_label
_atom_site_aniso_U_11
_atom_site_aniso_U_22
_atom_site_aniso_U_33
_atom_site_aniso_U_12
_atom_site_aniso_U_13
_atom_site_aniso_U_23
N1 0.0457(18) 0.0351(16) 0.0383(14) -0.0110(13) -0.0084(12) -0.0031(11)
N2 0.0453(18) 0.0366(16) 0.0394(14) -0.0153(13) -0.0078(12) 0.0003(11)
N3 0.0337(16) 0.0314(15) 0.0343(13) 0.0005(12) -0.0050(11) -0.0020(10)
N4 0.0378(16) 0.0301(15) 0.0316(12) -0.0028(12) -0.0106(11) -0.0052(10)
N5 0.0341(16) 0.0401(16) 0.0266(12) -0.0039(12) -0.0130(10) -0.0032(10)
N6 0.0350(17) 0.0424(17) 0.0358(13) 0.0056(13) -0.0068(11) -0.0049(11)
N7 0.0369(16) 0.0380(16) 0.0303(13) -0.0004(13) -0.0056(11) -0.0070(11)
N8 0.0366(17) 0.0410(17) 0.0369(13) -0.0115(13) -0.0005(11) -0.0044(11)
C1 0.041(3) 0.036(2) 0.057(2) -0.0097(17) -0.0040(15) -0.0016(15)
C2 0.047(3) 0.040(3) 0.068(3) -0.0195(18) 0.0013(17) -0.0014(17)
C3 0.052(3) 0.041(3) 0.078(3) -0.0167(19) -0.0160(19) -0.0067(18)
C4 0.053(3) 0.039(2) 0.056(2) -0.0140(18) -0.0123(17) -0.0048(16)
C5 0.037(2) 0.0318(19) 0.0475(18) -0.0066(15) -0.0156(14) 0.0017(14)
C6 0.0286(18) 0.0279(17) 0.0414(16) -0.0008(14) -0.0108(13) 0.0003(13)
C7 0.0345(19) 0.0321(18) 0.0390(16) -0.0050(15) -0.0120(13) 0.0041(13)
C8 0.036(2) 0.0352(19) 0.0419(17) -0.0097(15) -0.0089(13) 0.0057(13)
C9 0.0359(19) 0.0308(18) 0.0375(16) -0.0055(15) -0.0086(13) -0.0004(13)
C10 0.038(2) 0.0345(19) 0.0416(17) -0.0032(15) -0.0044(14) -0.0015(13)
C11 0.059(3) 0.042(3) 0.0438(18) -0.0098(18) -0.0109(16) -0.0085(15)
C12 0.070(3) 0.046(3) 0.0366(18) -0.005(2) -0.0042(16) -0.0041(15)
C13 0.055(3) 0.045(3) 0.0404(18) -0.0068(18) 0.0062(15) -0.0015(15)
C14 0.040(2) 0.038(2) 0.0470(18) -0.0062(16) -0.0037(14) 0.0003(14)
C15 0.0282(18) 0.0282(17) 0.0410(16) 0.0020(14) -0.0061(13) -0.0005(13)
C16 0.0307(18) 0.0295(18) 0.0375(16) -0.0028(14) -0.0089(13) 0.0030(12)
C17 0.0287(18) 0.0289(17) 0.0389(16) -0.0024(14) -0.0085(12) 0.0022(12)
C18 0.0316(19) 0.0277(18) 0.0444(17) -0.0006(14) -0.0119(13) 0.0019(13)
C19 0.071(3) 0.044(3) 0.0471(19) -0.020(2) -0.0115(17) -0.0069(15)
C20 0.074(3) 0.048(3) 0.053(2) -0.030(2) -0.0181(18) -0.0016(16)
C21 0.038(2) 0.0316(18) 0.0394(16) -0.0087(15) -0.0081(13) -0.0007(13)
C22 0.044(3) 0.057(3) 0.0464(19) -0.0017(18) -0.0080(16) -0.0012(16)
C23 0.057(3) 0.066(3) 0.051(2) -0.011(2) 0.0053(17) -0.0111(18)
C24 0.079(3) 0.061(3) 0.0338(18) -0.034(3) 0.0008(18) -0.0068(16)
C25 0.084(4) 0.056(3) 0.0403(19) -0.017(3) -0.0173(19) 0.0128(17)
C26 0.050(3) 0.051(3) 0.0474(19) -0.0026(18) -0.0106(16) 0.0087(16)
C27 0.038(2) 0.0336(18) 0.0347(15) -0.0033(15) -0.0089(13) -0.0045(13)
C28 0.051(3) 0.038(2) 0.0335(16) -0.0124(17) -0.0130(14) -0.0036(13)
C29 0.046(3) 0.042(2) 0.0340(16) -0.0115(17) -0.0140(14) 0.0035(13)
C30 0.038(2) 0.0376(19) 0.0360(16) -0.0036(15) -0.0105(13) 0.0056(13)
C31 0.0363(19) 0.0299(17) 0.0289(14) -0.0079(14) -0.0055(12) 0.0008(12)
C32 0.0365(19) 0.0273(17) 0.0296(14) -0.0061(14) -0.0061(12) 0.0018(12)
C33 0.0368(19) 0.0275(17) 0.0313(15) -0.0071(14) -0.0032(12) -0.0028(12)
C34 0.041(2) 0.0297(17) 0.0308(15) -0.0076(15) -0.0065(13) -0.0047(12)
C35 0.0387(19) 0.0221(16) 0.0317(14) -0.0051(14) -0.0077(12) -0.0008(12)
C36 0.0323(18) 0.0251(16) 0.0323(15) -0.0095(14) -0.0058(12) -0.0003(12)
C37 0.0313(19) 0.0324(18) 0.0380(16) -0.0057(14) -0.0107(13) 0.0004(13)
C38 0.0301(19) 0.0383(19) 0.0401(16) -0.0050(15) -0.0042(13) -0.0034(13)
C39 0.033(2) 0.0386(19) 0.0394(16) -0.0015(15) -0.0000(13) -0.0099(13)
C40 0.0353(19) 0.0350(18) 0.0287(14) -0.0059(15) -0.0035(12) -0.0036(12)
C41 0.0306(18) 0.0282(17) 0.0284(14) -0.0082(14) -0.0049(12) 0.0007(11)
C42 0.0283(17) 0.0257(16) 0.0275(14) -0.0051(13) -0.0032(11) -0.0006(11)
C43 0.0338(19) 0.0265(17) 0.0279(14) -0.0083(14) -0.0043(12) -0.0001(11)
C44 0.0340(18) 0.0285(17) 0.0262(14) -0.0077(14) -0.0053(12) 0.0027(11)
C45 0.035(2) 0.046(3) 0.0485(18) 0.0041(16) -0.0059(14) -0.0091(15)
C46 0.047(3) 0.041(2) 0.0375(16) -0.0091(16) -0.0162(14) -0.0076(13)
C47 0.040(2) 0.0255(17) 0.0363(16) -0.0031(14) -0.0049(13) -0.0035(12)
C48 0.040(2) 0.0337(19) 0.0417(17) -0.0069(16) -0.0017(14) -0.0017(13)
C49 0.045(3) 0.0297(19) 0.060(2) -0.0035(16) -0.0050(16) 0.0006(15)
C50 0.050(3) 0.034(2) 0.065(3) 0.0009(17) 0.0079(17) -0.0126(16)
C51 0.058(3) 0.043(3) 0.051(2) -0.0038(19) 0.0105(17) -0.0134(16)
C52 0.054(3) 0.0326(19) 0.0419(17) -0.0042(17) -0.0004(15) -0.0039(14)
C53 0.0374(19) 0.0324(18) 0.0281(14) -0.0095(15) -0.0052(12) -0.0034(12)
C54 0.038(2) 0.0333(18) 0.0359(16) -0.0031(15) -0.0023(13) -0.0057(13)
C55 0.035(2) 0.0286(18) 0.0501(18) 0.0005(15) -0.0044(14) 0.0013(14)
C56 0.0341(19) 0.0319(18) 0.0434(17) -0.0060(15) -0.0112(13) 0.0016(13)
C57 0.0282(18) 0.0313(17) 0.0321(15) -0.0084(14) -0.0064(12) -0.0016(12)
C58 0.0289(17) 0.0295(17) 0.0280(14) -0.0084(14) -0.0080(11) -0.0010(11)
C59 0.0384(19) 0.0322(18) 0.0252(14) -0.0098(15) -0.0034(12) -0.0024(12)
C60 0.038(2) 0.0350(18) 0.0284(15) -0.0045(15) 0.0012(12) -0.0041(12)
C61 0.0327(19) 0.0360(18) 0.0257(14) -0.0033(14) -0.0050(12) 0.0023(12)
C62 0.0287(18) 0.043(2) 0.0300(15) -0.0056(15) -0.0051(12) 0.0008(13)
C63 0.0286(19) 0.055(3) 0.0382(17) -0.0017(16) -0.0104(13) 0.0061(15)
C64 0.041(3) 0.059(3) 0.0358(17) -0.0166(18) -0.0181(14) 0.0087(15)
C65 0.047(3) 0.051(3) 0.0315(16) -0.0150(18) -0.0141(14) -0.0019(14)
C66 0.0343(19) 0.0342(18) 0.0295(14) -0.0078(14) -0.0066(12) -0.0009(12)
C67 0.0277(17) 0.0357(18) 0.0235(13) -0.0086(14) -0.0048(11) 0.0031(12)
C68 0.0287(17) 0.0270(16) 0.0260(13) -0.0066(13) -0.0050(11) 0.0008(11)
C69 0.0318(18) 0.0294(17) 0.0228(13) -0.0099(14) -0.0025(11) -0.0004(11)
C70 0.0298(17) 0.0278(16) 0.0249(13) -0.0087(13) -0.0046(11) 0.0016(11)
C71 0.051(3) 0.065(3) 0.0355(17) -0.0051(19) -0.0225(15) -0.0083(15)
C72 0.039(3) 0.066(3) 0.0472(19) 0.0151(19) -0.0016(15) -0.0062(17)
C73 0.0389(19) 0.0369(19) 0.0256(14) -0.0065(15) -0.0043(12) -0.0051(12)
C74 0.078(3) 0.047(3) 0.0260(15) -0.029(2) -0.0074(15) -0.0014(13)
C75 0.080(3) 0.059(3) 0.0405(18) -0.038(3) -0.0105(17) -0.0057(16)
C76 0.065(3) 0.056(3) 0.0293(16) -0.019(2) -0.0075(15) -0.0107(14)
C77 0.063(3) 0.049(3) 0.0264(15) -0.0169(19) -0.0052(14) -0.0017(14)
C78 0.059(3) 0.045(2) 0.0306(16) -0.0231(18) -0.0030(14) -0.0041(14)
C79 0.041(2) 0.054(3) 0.0363(16) -0.0151(17) -0.0070(14) 0.0002(14)
C80 0.048(3) 0.066(3) 0.0415(18) -0.021(2) -0.0030(15) 0.0007(17)
C81 0.045(3) 0.077(3) 0.0341(17) -0.013(2) -0.0029(15) -0.0019(17)
C82 0.043(3) 0.059(3) 0.0308(16) -0.0037(18) -0.0083(14) -0.0020(15)
C83 0.0285(18) 0.047(2) 0.0325(15) 0.0003(15) -0.0117(12) -0.0011(13)
C84 0.0282(18) 0.044(2) 0.0279(14) -0.0017(15) -0.0086(12) -0.0033(13)
C85 0.0335(19) 0.0353(18) 0.0328(15) -0.0047(15) -0.0117(13) 0.0015(13)
C86 0.0333(19) 0.0349(19) 0.0338(15) -0.0084(15) -0.0079(13) 0.0001(13)
C87 0.0283(18) 0.0372(19) 0.0311(15) -0.0026(14) -0.0061(12) -0.0036(12)
C88 0.0312(19) 0.041(2) 0.0381(16) -0.0045(15) -0.0133(13) -0.0036(14)
C89 0.042(3) 0.041(2) 0.0473(18) -0.0034(17) -0.0018(14) -0.0107(15)
C90 0.052(3) 0.039(2) 0.0502(19) 0.0024(18) -0.0104(16) -0.0152(15)
C91 0.057(3) 0.036(2) 0.0466(19) -0.0089(17) -0.0149(16) -0.0015(15)
C92 0.050(3) 0.039(2) 0.0363(16) -0.0092(17) -0.0066(14) 0.0009(14)
C93 0.0306(18) 0.0362(18) 0.0286(14) -0.0062(14) -0.0104(12) 0.0001(12)
C94 0.0260(17) 0.0356(18) 0.0271(14) -0.0053(14) -0.0090(11) 0.0030(12)
C95 0.0300(18) 0.0338(18) 0.0287(14) -0.0021(14) -0.0125(12) -0.0014(12)
C96 0.0289(18) 0.043(2) 0.0295(15) -0.0044(15) -0.0101(12) -0.0009(13)
C97 0.052(3) 0.049(3) 0.0405(18) 0.0051(18) -0.0084(15) -0.0097(15)
C98 0.046(3) 0.049(3) 0.0450(18) -0.0101(18) 0.0104(15) -0.0072(15)
C99 0.042(2) 0.0330(18) 0.0300(15) -0.0053(15) -0.0049(13) -0.0030(12)
C100 0.060(3) 0.036(2) 0.0516(19) -0.0006(18) -0.0196(17) -0.0026(15)
C101 0.091(4) 0.035(3) 0.058(3) 0.006(3) -0.024(2) -0.0025(17)
C102 0.093(4) 0.038(3) 0.052(2) -0.021(3) -0.005(2) -0.0087(16)
C103 0.073(3) 0.047(3) 0.058(2) -0.025(2) -0.0179(19) -0.0028(17)
C104 0.055(3) 0.039(2) 0.055(2) -0.0129(18) -0.0213(17) 0.0006(15)

loop_
_atom_type_symbol
_atom_type_description
_atom_type_scat_dispersion_real
_atom_type_scat_dispersion_imag
_atom_type_scat_source
C C 0.0033 0.0016
;
International Tables for Crystallography
(1992, Vol. C, Tables 4.2.6.8 and 6.1.1.4)
;
H H 0.0000 0.0000
;
International Tables for Crystallography
(1992, Vol. C, Table 6.1.1.4)
;
N N 0.0061 0.0033
;
International Tables for Crystallography
(1992, Vol. C, Tables 4.2.6.8 and 6.1.1.4)
;

loop_
_geom_angle_atom_site_label_1
_geom_angle_atom_site_label_2
_geom_angle_atom_site_label_3
_geom_angle
_geom_angle_publ_flag
C5 N1 C6 108.6(3) yes
C5 N1 C19 123.1(3) yes
C6 N1 C19 128.3(3) yes
C9 N2 C10 108.5(3) yes
C9 N2 C20 124.3(3) yes
C10 N2 C20 127.0(3) yes
C31 N3 C32 108.0(3) yes
C31 N3 C45 122.7(3) yes
C32 N3 C45 128.8(3) yes
C35 N4 C36 108.9(3) yes
C35 N4 C46 126.9(3) yes
C36 N4 C46 124.2(3) yes
C57 N5 C58 108.7(3) yes
C57 N5 C71 122.6(3) yes
C58 N5 C71 128.4(3) yes
C61 N6 C62 107.9(3) yes
C61 N6 C72 126.1(3) yes
C62 N6 C72 125.9(3) yes
C83 N7 C84 108.8(3) yes
C83 N7 C97 122.7(3) yes
C84 N7 C97 128.5(3) yes
C87 N8 C88 108.8(3) yes
C87 N8 C98 125.8(3) yes
C88 N8 C98 125.2(3) yes
C2 C1 C18 120.2(3) yes
C1 C2 C3 120.7(4) yes
C2 C3 C4 120.9(4) yes
C3 C4 C5 118.5(4) yes
N1 C5 C4 128.8(3) yes
N1 C5 C18 109.5(3) yes
C4 C5 C18 121.7(3) yes
N1 C6 C7 128.3(3) yes
N1 C6 C17 108.4(3) yes
C7 C6 C17 123.3(3) yes
C6 C7 C8 117.1(3) yes
C6 C7 C21 124.5(3) yes
C8 C7 C21 118.4(3) yes
C7 C8 C9 120.3(3) yes
N2 C9 C8 127.2(3) yes
N2 C9 C16 109.2(3) yes
C8 C9 C16 123.6(3) yes
N2 C10 C11 128.0(4) yes
N2 C10 C15 109.5(3) yes
C11 C10 C15 122.4(3) yes
C10 C11 C12 117.6(4) yes
C11 C12 C13 121.2(3) yes
C12 C13 C14 120.8(3) yes
C13 C14 C15 120.3(4) yes
C10 C15 C14 117.5(3) yes
C10 C15 C16 106.8(3) yes
C14 C15 C16 135.7(4) yes
C9 C16 C15 106.1(3) yes
C9 C16 C17 117.1(3) yes
C15 C16 C17 136.8(3) yes
C6 C17 C16 118.6(3) yes
C6 C17 C18 106.9(3) yes
C16 C17 C18 134.5(3) yes
C1 C18 C5 118.0(3) yes
C1 C18 C17 135.3(3) yes
C5 C18 C17 106.6(3) yes
C7 C21 C22 123.0(3) yes
C7 C21 C26 119.8(3) yes
C22 C21 C26 117.2(3) yes
C21 C22 C23 122.2(3) yes
C22 C23 C24 119.8(4) yes
C23 C24 C25 119.2(3) yes
C24 C25 C26 120.3(4) yes
C21 C26 C25 121.2(3) yes
C28 C27 C44 119.3(3) yes
C27 C28 C29 121.3(3) yes
C28 C29 C30 121.1(3) yes
C29 C30 C31 117.7(3) yes
N3 C31 C30 127.7(3) yes
N3 C31 C44 109.8(3) yes
C30 C31 C44 122.6(3) yes
N3 C32 C33 127.2(3) yes
N3 C32 C43 109.5(3) yes
C33 C32 C43 123.3(3) yes
C32 C33 C34 116.8(3) yes
C32 C33 C47 124.4(3) yes
C34 C33 C47 118.6(3) yes
C33 C34 C35 120.4(3) yes
N4 C35 C34 127.1(3) yes
N4 C35 C42 109.3(3) yes
C34 C35 C42 123.5(3) yes
N4 C36 C37 128.3(3) yes
N4 C36 C41 108.7(3) yes
C37 C36 C41 123.0(3) yes
C36 C37 C38 118.3(3) yes
C37 C38 C39 120.7(3) yes
C38 C39 C40 120.7(3) yes
C39 C40 C41 120.7(3) yes
C36 C41 C40 116.7(3) yes
C36 C41 C42 106.5(3) yes
C40 C41 C42 136.8(3) yes
C35 C42 C41 106.4(3) yes
C35 C42 C43 116.6(3) yes
C41 C42 C43 136.9(3) yes
C32 C43 C42 118.9(3) yes
C32 C43 C44 106.0(3) yes
C42 C43 C44 135.1(3) yes
C27 C44 C31 118.1(3) yes
C27 C44 C43 135.3(3) yes
C31 C44 C43 106.6(3) yes
C33 C47 C48 120.5(3) yes
C33 C47 C52 121.7(3) yes
C48 C47 C52 117.8(3) yes
C47 C48 C49 120.8(3) yes
C48 C49 C50 120.3(3) yes
C49 C50 C51 119.6(3) yes
C50 C51 C52 119.8(3) yes
C47 C52 C51 121.7(3) yes
C54 C53 C70 120.1(3) yes
C53 C54 C55 120.7(3) yes
C54 C55 C56 120.7(3) yes
C55 C56 C57 118.4(3) yes
N5 C57 C56 128.3(3) yes
N5 C57 C70 109.0(3) yes
C56 C57 C70 122.6(3) yes
N5 C58 C59 128.0(3) yes
N5 C58 C69 108.7(3) yes
C59 C58 C69 123.3(3) yes
C58 C59 C60 117.9(3) yes
C58 C59 C73 123.6(3) yes
C60 C59 C73 118.5(3) yes
C59 C60 C61 119.5(3) yes
N6 C61 C60 126.2(3) yes
N6 C61 C68 110.1(3) yes
C60 C61 C68 123.7(3) yes
N6 C62 C63 127.6(3) yes
N6 C62 C67 109.6(3) yes
C63 C62 C67 122.8(3) yes
C62 C63 C64 117.2(3) yes
C63 C64 C65 121.3(3) yes
C64 C65 C66 121.3(3) yes
C65 C66 C67 119.7(3) yes
C62 C67 C66 117.7(3) yes
C62 C67 C68 106.6(3) yes
C66 C67 C68 135.6(3) yes
C61 C68 C67 105.7(3) yes
C61 C68 C69 116.9(3) yes
C67 C68 C69 137.3(3) yes
C58 C69 C68 118.7(3) yes
C58 C69 C70 106.5(3) yes
C68 C69 C70 134.8(3) yes
C53 C70 C57 117.5(3) yes
C53 C70 C69 135.6(3) yes
C57 C70 C69 107.0(3) yes
C59 C73 C74 120.7(3) yes
C59 C73 C78 120.6(3) yes
C74 C73 C78 118.6(3) yes
C73 C74 C75 120.9(3) yes
C74 C75 C76 120.0(4) yes
C75 C76 C77 119.5(3) yes
C76 C77 C78 120.3(3) yes
C73 C78 C77 120.7(4) yes
C80 C79 C96 119.7(4) yes
C79 C80 C81 120.8(4) yes
C80 C81 C82 121.5(3) yes
C81 C82 C83 117.7(4) yes
N7 C83 C82 128.8(3) yes
N7 C83 C96 108.5(3) yes
C82 C83 C96 122.7(3) yes
N7 C84 C85 128.1(3) yes
N7 C84 C95 109.2(3) yes
C85 C84 C95 122.6(3) yes
C84 C85 C86 117.7(3) yes
C84 C85 C99 124.5(3) yes
C86 C85 C99 117.8(3) yes
C85 C86 C87 120.3(3) yes
N8 C87 C86 127.1(3) yes
N8 C87 C94 109.3(3) yes
C86 C87 C94 123.6(3) yes
N8 C88 C89 128.8(3) yes
N8 C88 C93 109.0(3) yes
C89 C88 C93 122.2(3) yes
C88 C89 C90 118.4(3) yes
C89 C90 C91 120.5(3) yes
C90 C91 C92 121.4(4) yes
C91 C92 C93 120.1(3) yes
C88 C93 C92 117.4(3) yes
C88 C93 C94 106.9(3) yes
C92 C93 C94 135.7(3) yes
C87 C94 C93 106.1(3) yes
C87 C94 C95 116.8(3) yes
C93 C94 C95 137.1(3) yes
C84 C95 C94 119.1(3) yes
C84 C95 C96 106.2(3) yes
C94 C95 C96 134.8(3) yes
C79 C96 C83 117.5(3) yes
C79 C96 C95 135.2(3) yes
C83 C96 C95 107.3(3) yes
C85 C99 C100 121.8(4) yes
C85 C99 C104 121.0(3) yes
C100 C99 C104 117.1(4) yes
C99 C100 C101 121.7(4) yes
C100 C101 C102 119.9(4) yes
C101 C102 C103 119.7(4) yes
C102 C103 C104 119.6(4) yes
C99 C104 C103 121.9(3) yes
C2 C1 H1 119.896 no
C18 C1 H1 119.883 no
C1 C2 H2 119.641 no
C3 C2 H2 119.633 no
C2 C3 H3 119.566 no
C4 C3 H3 119.564 no
C3 C4 H4 120.768 no
C5 C4 H4 120.771 no
C7 C8 H8 119.856 no
C9 C8 H8 119.845 no
C10 C11 H11 121.194 no
C12 C11 H11 121.202 no
C11 C12 H12 119.403 no
C13 C12 H12 119.397 no
C12 C13 H13 119.589 no
C14 C13 H13 119.589 no
C13 C14 H14 119.840 no
C15 C14 H14 119.849 no
N1 C19 H19A 109.468 no
N1 C19 H19B 109.473 no
N1 C19 H19C 109.476 no
H19A C19 H19B 109.467 no
H19A C19 H19C 109.472 no
H19B C19 H19C 109.471 no
N2 C20 H20A 109.473 no
N2 C20 H20B 109.475 no
N2 C20 H20C 109.470 no
H20A C20 H20B 109.469 no
H20A C20 H20C 109.468 no
H20B C20 H20C 109.472 no
C21 C22 H22 118.889 no
C23 C22 H22 118.890 no
C22 C23 H23 120.106 no
C24 C23 H23 120.100 no
C23 C24 H24 120.386 no
C25 C24 H24 120.388 no
C24 C25 H25 119.843 no
C26 C25 H25 119.849 no
C21 C26 H26 119.374 no
C25 C26 H26 119.389 no
C28 C27 H27 120.343 no
C44 C27 H27 120.348 no
C27 C28 H28 119.374 no
C29 C28 H28 119.363 no
C28 C29 H29 119.464 no
C30 C29 H29 119.458 no
C29 C30 H30 121.157 no
C31 C30 H30 121.176 no
C33 C34 H34 119.788 no
C35 C34 H34 119.771 no
C36 C37 H37 120.856 no
C38 C37 H37 120.863 no
C37 C38 H38 119.664 no
C39 C38 H38 119.672 no
C38 C39 H39 119.634 no
C40 C39 H39 119.631 no
C39 C40 H40 119.668 no
C41 C40 H40 119.669 no
N3 C45 H45A 109.473 no
N3 C45 H45B 109.475 no
N3 C45 H45C 109.469 no
H45A C45 H45B 109.469 no
H45A C45 H45C 109.474 no
H45B C45 H45C 109.468 no
N4 C46 H46A 109.480 no
N4 C46 H46B 109.463 no
N4 C46 H46C 109.483 no
H46A C46 H46B 109.463 no
H46A C46 H46C 109.476 no
H46B C46 H46C 109.463 no
C47 C48 H48 119.586 no
C49 C48 H48 119.596 no
C48 C49 H49 119.840 no
C50 C49 H49 119.834 no
C49 C50 H50 120.202 no
C51 C50 H50 120.197 no
C50 C51 H51 120.092 no
C52 C51 H51 120.082 no
C47 C52 H52 119.163 no
C51 C52 H52 119.164 no
C54 C53 H53 119.938 no
C70 C53 H53 119.936 no
C53 C54 H54 119.627 no
C55 C54 H54 119.639 no
C54 C55 H55 119.676 no
C56 C55 H55 119.669 no
C55 C56 H56 120.798 no
C57 C56 H56 120.787 no
C59 C60 H60 120.224 no
C61 C60 H60 120.231 no
C62 C63 H63 121.401 no
C64 C63 H63 121.401 no
C63 C64 H64 119.363 no
C65 C64 H64 119.356 no
C64 C65 H65 119.341 no
C66 C65 H65 119.353 no
C65 C66 H66 120.163 no
C67 C66 H66 120.177 no
N5 C71 H71A 109.477 no
N5 C71 H71B 109.474 no
N5 C71 H71C 109.472 no
H71A C71 H71B 109.475 no
H71A C71 H71C 109.468 no
H71B C71 H71C 109.462 no
N6 C72 H72A 109.474 no
N6 C72 H72B 109.479 no
N6 C72 H72C 109.472 no
H72A C72 H72B 109.463 no
H72A C72 H72C 109.475 no
H72B C72 H72C 109.464 no
C73 C74 H74 119.551 no
C75 C74 H74 119.555 no
C74 C75 H75 120.018 no
C76 C75 H75 120.023 no
C75 C76 H76 120.259 no
C77 C76 H76 120.246 no
C76 C77 H77 119.841 no
C78 C77 H77 119.864 no
C73 C78 H78 119.659 no
C77 C78 H78 119.647 no
C80 C79 H79 120.126 no
C96 C79 H79 120.139 no
C79 C80 H80 119.616 no
C81 C80 H80 119.606 no
C80 C81 H81 119.236 no
C82 C81 H81 119.221 no
C81 C82 H82 121.126 no
C83 C82 H82 121.142 no
C85 C86 H86 119.852 no
C87 C86 H86 119.847 no
C88 C89 H89 120.792 no
C90 C89 H89 120.785 no
C89 C90 H90 119.749 no
C91 C90 H90 119.751 no
C90 C91 H91 119.316 no
C92 C91 H91 119.307 no
C91 C92 H92 119.946 no
C93 C92 H92 119.945 no
N7 C97 H97A 109.476 no
N7 C97 H97B 109.470 no
N7 C97 H97C 109.472 no
H97A C97 H97B 109.475 no
H97A C97 H97C 109.469 no
H97B C97 H97C 109.466 no
N8 C98 H98A 109.469 no
N8 C98 H98B 109.467 no
N8 C98 H98C 109.469 no
H98A C98 H98B 109.469 no
H98A C98 H98C 109.479 no
H98B C98 H98C 109.474 no
C99 C100 H100 119.159 no
C101 C100 H100 119.181 no
C100 C101 H101 120.038 no
C102 C101 H101 120.051 no
C101 C102 H102 120.134 no
C103 C102 H102 120.135 no
C102 C103 H103 120.188 no
C104 C103 H103 120.182 no
C99 C104 H104 119.050 no
C103 C104 H104 119.049 no

loop_
_geom_bond_atom_site_label_1
_geom_bond_atom_site_label_2
_geom_bond_distance
_geom_bond_publ_flag
N1 C5 1.378(4) yes
N1 C6 1.402(5) yes
N1 C19 1.448(4) yes
N2 C9 1.393(5) yes
N2 C10 1.376(4) yes
N2 C20 1.441(5) yes
N3 C31 1.379(4) yes
N3 C32 1.399(4) yes
N3 C45 1.450(4) yes
N4 C35 1.390(4) yes
N4 C36 1.378(4) yes
N4 C46 1.450(4) yes
N5 C57 1.386(4) yes
N5 C58 1.398(4) yes
N5 C71 1.455(4) yes
N6 C61 1.387(4) yes
N6 C62 1.383(4) yes
N6 C72 1.448(4) yes
N7 C83 1.392(4) yes
N7 C84 1.383(4) yes
N7 C97 1.444(5) yes
N8 C87 1.380(4) yes
N8 C88 1.377(5) yes
N8 C98 1.448(4) yes
C1 C2 1.367(6) yes
C1 C18 1.398(5) yes
C2 C3 1.390(6) yes
C3 C4 1.379(5) yes
C4 C5 1.382(6) yes
C5 C18 1.413(5) yes
C6 C7 1.416(5) yes
C6 C17 1.418(4) yes
C7 C8 1.386(5) yes
C7 C21 1.490(4) yes
C8 C9 1.391(4) yes
C9 C16 1.410(5) yes
C10 C11 1.397(5) yes
C10 C15 1.405(5) yes
C11 C12 1.374(5) yes
C12 C13 1.383(6) yes
C13 C14 1.375(5) yes
C14 C15 1.395(4) yes
C15 C16 1.451(4) yes
C16 C17 1.412(5) yes
C17 C18 1.440(5) yes
C21 C22 1.373(5) yes
C21 C26 1.389(5) yes
C22 C23 1.365(5) yes
C23 C24 1.383(5) yes
C24 C25 1.368(6) yes
C25 C26 1.375(5) yes
C27 C28 1.383(5) yes
C27 C44 1.400(4) yes
C28 C29 1.396(5) yes
C29 C30 1.371(5) yes
C30 C31 1.398(5) yes
C31 C44 1.410(4) yes
C32 C33 1.416(5) yes
C32 C43 1.410(4) yes
C33 C34 1.384(4) yes
C33 C47 1.485(4) yes
C34 C35 1.395(4) yes
C35 C42 1.409(4) yes
C36 C37 1.376(4) yes
C36 C41 1.428(4) yes
C37 C38 1.374(4) yes
C38 C39 1.404(5) yes
C39 C40 1.373(4) yes
C40 C41 1.399(4) yes
C41 C42 1.445(4) yes
C42 C43 1.418(4) yes
C43 C44 1.454(5) yes
C47 C48 1.396(4) yes
C47 C52 1.389(4) yes
C48 C49 1.380(5) yes
C49 C50 1.379(5) yes
C50 C51 1.385(5) yes
C51 C52 1.374(5) yes
C53 C54 1.381(4) yes
C53 C70 1.405(4) yes
C54 C55 1.397(5) yes
C55 C56 1.380(5) yes
C56 C57 1.383(4) yes
C57 C70 1.412(4) yes
C58 C59 1.402(4) yes
C58 C69 1.417(4) yes
C59 C60 1.382(5) yes
C59 C73 1.506(4) yes
C60 C61 1.406(4) yes
C61 C68 1.404(4) yes
C62 C63 1.402(5) yes
C62 C67 1.405(4) yes
C63 C64 1.375(5) yes
C64 C65 1.385(5) yes
C65 C66 1.380(5) yes
C66 C67 1.399(4) yes
C67 C68 1.457(4) yes
C68 C69 1.416(4) yes
C69 C70 1.447(4) yes
C73 C74 1.376(6) yes
C73 C78 1.380(4) yes
C74 C75 1.388(5) yes
C75 C76 1.383(5) yes
C76 C77 1.368(6) yes
C77 C78 1.391(5) yes
C79 C80 1.383(4) yes
C79 C96 1.403(5) yes
C80 C81 1.391(6) yes
C81 C82 1.363(6) yes
C82 C83 1.395(4) yes
C83 C96 1.409(5) yes
C84 C85 1.416(4) yes
C84 C95 1.416(5) yes
C85 C86 1.389(4) yes
C85 C99 1.498(5) yes
C86 C87 1.385(5) yes
C87 C94 1.418(4) yes
C88 C89 1.385(5) yes
C88 C93 1.415(4) yes
C89 C90 1.380(5) yes
C90 C91 1.377(5) yes
C91 C92 1.379(5) yes
C92 C93 1.396(5) yes
C93 C94 1.438(5) yes
C94 C95 1.419(4) yes
C95 C96 1.443(4) yes
C99 C100 1.382(5) yes
C99 C104 1.382(6) yes
C100 C101 1.373(6) yes
C101 C102 1.380(7) yes
C102 C103 1.367(5) yes
C103 C104 1.381(6) yes
C1 H1 0.950 no
C2 H2 0.950 no
C3 H3 0.950 no
C4 H4 0.950 no
C8 H8 0.950 no
C11 H11 0.950 no
C12 H12 0.950 no
C13 H13 0.950 no
C14 H14 0.950 no
C19 H19A 0.980 no
C19 H19B 0.980 no
C19 H19C 0.980 no
C20 H20A 0.980 no
C20 H20B 0.980 no
C20 H20C 0.980 no
C22 H22 0.950 no
C23 H23 0.950 no
C24 H24 0.950 no
C25 H25 0.950 no
C26 H26 0.950 no
C27 H27 0.950 no
C28 H28 0.950 no
C29 H29 0.950 no
C30 H30 0.950 no
C34 H34 0.950 no
C37 H37 0.950 no
C38 H38 0.950 no
C39 H39 0.950 no
C40 H40 0.950 no
C45 H45A 0.980 no
C45 H45B 0.980 no
C45 H45C 0.980 no
C46 H46A 0.980 no
C46 H46B 0.980 no
C46 H46C 0.980 no
C48 H48 0.950 no
C49 H49 0.950 no
C50 H50 0.950 no
C51 H51 0.950 no
C52 H52 0.950 no
C53 H53 0.950 no
C54 H54 0.950 no
C55 H55 0.950 no
C56 H56 0.950 no
C60 H60 0.950 no
C63 H63 0.950 no
C64 H64 0.950 no
C65 H65 0.950 no
C66 H66 0.950 no
C71 H71A 0.980 no
C71 H71B 0.980 no
C71 H71C 0.980 no
C72 H72A 0.980 no
C72 H72B 0.980 no
C72 H72C 0.980 no
C74 H74 0.950 no
C75 H75 0.950 no
C76 H76 0.950 no
C77 H77 0.950 no
C78 H78 0.950 no
C79 H79 0.950 no
C80 H80 0.950 no
C81 H81 0.950 no
C82 H82 0.950 no
C86 H86 0.950 no
C89 H89 0.950 no
C90 H90 0.950 no
C91 H91 0.950 no
C92 H92 0.950 no
C97 H97A 0.980 no
C97 H97B 0.980 no
C97 H97C 0.980 no
C98 H98A 0.980 no
C98 H98B 0.980 no
C98 H98C 0.980 no
C100 H100 0.950 no
C101 H101 0.950 no
C102 H102 0.950 no
C103 H103 0.950 no
C104 H104 0.950 no

loop_
_geom_contact_atom_site_label_1
_geom_contact_atom_site_label_2
_geom_contact_distance
_geom_contact_publ_flag
_geom_contact_site_symmetry_2
N1 C1 3.580(4) no .
N1 C21 3.132(5) no .
N2 C14 3.565(5) no .
N2 C17 3.594(5) no .
N3 C27 3.584(4) no .
N3 C47 3.112(4) no .
N3 C48 3.405(5) no .
N4 C40 3.573(4) no .
N4 C43 3.594(4) no .
N5 C53 3.584(4) no .
N5 C73 3.098(4) no .
N6 C66 3.578(4) no .
N6 C69 3.596(4) no .
N7 C79 3.581(5) no .
N7 C99 3.122(4) no .
N8 C92 3.568(5) no .
N8 C95 3.594(4) no .
C1 C4 2.796(5) no .
C1 C14 3.544(6) no .
C1 C16 3.425(5) no .
C2 C5 2.751(5) no .
C3 C18 2.781(6) no .
C4 C19 3.037(5) no .
C6 C9 2.733(5) no .
C6 C22 3.440(5) no .
C6 C26 3.460(5) no .
C7 C16 2.871(4) no .
C7 C19 3.178(5) no .
C8 C10 3.599(4) no .
C8 C17 2.825(5) no .
C8 C20 3.049(5) no .
C8 C22 3.378(5) no .
C8 C26 3.255(5) no .
C10 C13 2.738(5) no .
C11 C14 2.800(6) no .
C11 C20 3.106(5) no .
C12 C15 2.788(5) no .
C14 C17 3.481(4) no .
C15 C18 3.480(5) no .
C19 C21 3.079(6) no .
C19 C22 3.373(6) no .
C21 C24 2.785(5) no .
C22 C25 2.730(5) no .
C23 C26 2.737(5) no .
C27 C30 2.822(5) no .
C27 C42 3.453(5) no .
C28 C31 2.741(4) no .
C29 C44 2.793(5) no .
C30 C45 3.022(5) no .
C32 C35 2.731(5) no .
C32 C48 3.206(5) no .
C33 C42 2.874(4) no .
C33 C45 3.168(5) no .
C34 C43 2.818(5) no .
C34 C46 3.105(5) no .
C34 C48 3.517(4) no .
C34 C52 3.119(4) no .
C35 C37 3.594(4) no .
C36 C39 2.742(4) no .
C37 C40 2.806(5) no .
C37 C46 3.049(4) no .
C38 C41 2.804(4) no .
C40 C43 3.500(4) no .
C41 C44 3.504(4) no .
C45 C47 3.089(5) no .
C45 C48 3.164(6) no .
C47 C50 2.792(5) no .
C48 C51 2.761(5) no .
C49 C52 2.750(5) no .
C53 C56 2.806(5) no .
C53 C66 3.597(5) no .
C53 C68 3.448(4) no .
C54 C57 2.750(4) no .
C55 C70 2.800(4) no .
C56 C71 3.034(5) no .
C58 C61 2.731(4) no .
C58 C74 3.440(5) no .
C58 C78 3.399(4) no .
C59 C68 2.866(4) no .
C59 C71 3.166(5) no .
C60 C69 2.826(4) no .
C60 C72 3.073(5) no .
C60 C74 3.291(5) no .
C60 C78 3.368(4) no .
C62 C65 2.736(5) no .
C63 C66 2.816(4) no .
C63 C72 3.088(5) no .
C64 C67 2.792(5) no .
C66 C69 3.497(4) no .
C67 C70 3.508(4) no .
C71 C73 3.030(5) no .
C71 C74 3.525(5) no .
C71 C78 3.344(5) no .
C73 C76 2.786(5) no .
C74 C77 2.750(4) no .
C75 C78 2.751(6) no .
C79 C82 2.812(5) no .
C79 C92 3.560(5) no .
C79 C94 3.437(4) no .
C80 C83 2.740(6) no .
C81 C96 2.791(4) no .
C82 C97 3.048(5) no .
C84 C87 2.746(4) no .
C84 C100 3.490(5) no .
C84 C104 3.430(6) no .
C85 C94 2.869(5) no .
C85 C97 3.157(4) no .
C86 C88 3.587(5) no .
C86 C95 2.825(4) no .
C86 C98 3.065(5) no .
C86 C100 3.315(5) no .
C86 C104 3.323(5) no .
C87 C89 3.595(5) no .
C88 C91 2.738(5) no .
C89 C92 2.795(5) no .
C89 C98 3.083(6) no .
C90 C93 2.796(5) no .
C92 C95 3.478(5) no .
C93 C96 3.490(4) no .
C97 C99 3.057(5) no .
C97 C100 3.539(5) no .
C97 C104 3.470(5) no .
C99 C102 2.788(6) no .
C100 C103 2.743(6) no .
C101 C104 2.735(5) no .
N1 C14 3.481(4) no 2_675
N3 C62 3.540(4) no .
N4 C57 3.430(4) no .
N5 C46 3.526(5) no .
N8 C71 3.405(5) no .
C5 C15 3.578(4) no 2_675
C9 C45 3.410(5) no 2_575
C11 C97 3.548(5) no 2_665
C12 C97 3.451(5) no 2_665
C13 C19 3.581(5) no 2_675
C14 N1 3.481(4) no 2_675
C14 C72 3.509(5) no 2_575
C15 C5 3.578(4) no 2_675
C16 C18 3.506(4) no 2_675
C18 C16 3.506(4) no 2_675
C19 C13 3.581(5) no 2_675
C20 C42 3.483(5) no .
C20 C43 3.534(5) no .
C22 C48 3.560(6) no .
C25 C46 3.586(6) no .
C29 C54 3.583(6) no 2_565
C30 C49 3.510(5) no 2_575
C30 C64 3.476(5) no .
C31 C49 3.535(5) no 2_575
C35 C69 3.563(5) no .
C35 C70 3.550(5) no .
C36 C54 3.582(5) no .
C36 C55 3.554(5) no .
C37 C55 3.328(5) no .
C37 C56 3.595(4) no .
C38 C55 3.572(5) no .
C40 C54 3.553(4) no .
C41 C53 3.360(5) no .
C41 C54 3.539(5) no .
C42 C20 3.483(5) no .
C42 C53 3.597(5) no .
C42 C70 3.592(4) no .
C43 C20 3.534(5) no .
C44 C66 3.527(5) no .
C45 C9 3.410(5) no 2_575
C45 C62 3.508(5) no .
C46 N5 3.526(5) no .
C46 C25 3.586(6) no .
C46 C57 3.589(5) no .
C48 C22 3.560(6) no .
C49 C30 3.510(5) no 2_575
C49 C31 3.535(5) no 2_575
C52 C60 3.499(5) no .
C53 C41 3.360(5) no .
C53 C42 3.597(5) no .
C54 C29 3.583(6) no 2_565
C54 C36 3.582(5) no .
C54 C40 3.553(4) no .
C54 C41 3.539(5) no .
C55 C36 3.554(5) no .
C55 C37 3.328(5) no .
C55 C38 3.572(5) no .
C56 C37 3.595(4) no .
C57 N4 3.430(4) no .
C57 C46 3.589(5) no .
C60 C52 3.499(5) no .
C62 N3 3.540(4) no .
C62 C45 3.508(5) no .
C64 C30 3.476(5) no .
C66 C44 3.527(5) no .
C67 C98 3.496(5) no 2_566
C68 C98 3.436(5) no 2_566
C69 C35 3.563(5) no .
C70 C35 3.550(5) no .
C70 C42 3.592(4) no .
C71 N8 3.405(5) no .
C71 C87 3.299(5) no .
C71 C94 3.596(5) no .
C72 C14 3.509(5) no 2_575
C78 C104 3.518(5) no 2_566
C79 C86 3.590(5) no 2_666
C79 C87 3.414(5) no 2_666
C81 C98 3.587(6) no 2_666
C83 C88 3.510(5) no 2_666
C84 C92 3.546(5) no 2_666
C86 C79 3.590(5) no 2_666
C87 C71 3.299(5) no .
C87 C79 3.414(5) no 2_666
C87 C96 3.566(5) no 2_666
C88 C83 3.510(5) no 2_666
C91 C97 3.598(5) no 2_666
C92 C84 3.546(5) no 2_666
C94 C71 3.596(5) no .
C94 C95 3.494(5) no 2_666
C94 C96 3.499(4) no 2_666
C95 C94 3.494(5) no 2_666
C96 C87 3.566(5) no 2_666
C96 C94 3.499(4) no 2_666
C97 C11 3.548(5) no 2_665
C97 C12 3.451(5) no 2_665
C97 C91 3.598(5) no 2_666
C98 C67 3.496(5) no 2_566
C98 C68 3.436(5) no 2_566
C98 C81 3.587(6) no 2_666
C104 C78 3.518(5) no 2_566
N1 H4 2.7430 no .
N2 H8 2.7221 no .
N2 H11 2.7487 no .
N3 H30 2.7466 no .
N3 H48 3.1590 no .
N4 H34 2.7193 no .
N4 H37 2.7302 no .
N5 H56 2.7420 no .
N6 H60 2.7206 no .
N6 H63 2.7553 no .
N7 H82 2.7711 no .
N8 H86 2.7052 no .
N8 H89 2.7467 no .
C1 H3 3.2474 no .
C1 H14 2.7908 no .
C2 H4 3.2688 no .
C3 H1 3.2531 no .
C4 H2 3.2600 no .
C4 H19B 2.8075 no .
C4 H19C 3.2386 no .
C5 H1 3.2736 no .
C5 H3 3.2316 no .
C5 H19A 3.2521 no .
C5 H19B 2.6343 no .
C5 H19C 2.8620 no .
C6 H8 3.2573 no .
C6 H19A 2.6666 no .
C6 H19B 3.2470 no .
C6 H19C 3.0827 no .
C6 H22 3.4393 no .
C6 H26 3.4752 no .
C7 H19A 2.8316 no .
C7 H22 2.6757 no .
C7 H26 2.6363 no .
C8 H20C 2.6229 no .
C8 H22 3.4426 no .
C8 H26 3.2363 no .
C9 H20A 3.0891 no .
C9 H20B 3.1566 no .
C9 H20C 2.5661 no .
C10 H12 3.2330 no .
C10 H14 3.2575 no .
C10 H20A 2.7892 no .
C10 H20B 2.7899 no .
C10 H20C 3.2906 no .
C11 H13 3.2528 no .
C11 H20A 3.1356 no .
C11 H20B 3.0611 no .
C12 H14 3.2534 no .
C13 H11 3.2640 no .
C14 H1 2.7670 no .
C14 H12 3.2493 no .
C15 H1 3.2643 no .
C15 H11 3.3121 no .
C15 H13 3.2579 no .
C16 H1 3.3057 no .
C16 H8 3.3140 no .
C16 H14 2.9125 no .
C17 H1 2.9016 no .
C17 H14 3.3765 no .
C18 H2 3.2538 no .
C18 H4 3.2995 no .
C18 H14 3.3255 no .
C19 H4 2.8051 no .
C19 H22 3.5160 no .
C20 H8 2.7937 no .
C20 H11 2.8958 no .
C21 H8 2.6136 no .
C21 H19A 2.3752 no .
C21 H19C 3.4190 no .
C21 H23 3.2499 no .
C21 H25 3.2618 no .
C22 H8 3.3846 no .
C22 H19A 2.4449 no .
C22 H24 3.2375 no .
C22 H26 3.2189 no .
C23 H19A 3.1376 no .
C23 H25 3.2339 no .
C24 H22 3.2308 no .
C24 H26 3.2315 no .
C25 H23 3.2332 no .
C26 H8 3.2321 no .
C26 H19A 3.0625 no .
C26 H22 3.2183 no .
C26 H24 3.2387 no .
C27 H29 3.2711 no .
C27 H40 2.8601 no .
C28 H30 3.2727 no .
C29 H27 3.2785 no .
C30 H28 3.2580 no .
C30 H45A 3.0356 no .
C30 H45B 2.9445 no .
C31 H27 3.2755 no .
C31 H29 3.2330 no .
C31 H45A 2.7388 no .
C31 H45B 2.7329 no .
C31 H45C 3.2715 no .
C32 H34 3.2517 no .
C32 H45A 3.1263 no .
C32 H45B 3.2217 no .
C32 H45C 2.6644 no .
C32 H48 3.0347 no .
C33 H45C 2.7884 no .
C33 H48 2.6575 no .
C33 H52 2.6674 no .
C34 H46C 2.7056 no .
C34 H52 3.0054 no .
C35 H46A 3.1597 no .
C35 H46B 3.1446 no .
C35 H46C 2.6188 no .
C36 H38 3.2220 no .
C36 H40 3.2735 no .
C36 H46A 2.7586 no .
C36 H46B 2.7583 no .
C36 H46C 3.2814 no .
C37 H39 3.2646 no .
C37 H46A 3.0098 no .
C37 H46B 3.0487 no .
C38 H40 3.2696 no .
C39 H37 3.2764 no .
C40 H27 2.8431 no .
C40 H38 3.2649 no .
C41 H27 3.3137 no .
C41 H37 3.3205 no .
C41 H39 3.2636 no .
C42 H27 3.3414 no .
C42 H34 3.3152 no .
C42 H40 2.9264 no .
C43 H27 2.9203 no .
C43 H40 3.4020 no .
C44 H28 3.2587 no .
C44 H30 3.3191 no .
C44 H40 3.3768 no .
C45 H30 2.7891 no .
C45 H48 3.1301 no .
C46 H34 2.8550 no .
C46 H37 2.8160 no .
C47 H34 2.6175 no .
C47 H45C 2.3200 no .
C47 H49 3.2689 no .
C47 H51 3.2658 no .
C48 H45B 3.3749 no .
C48 H45C 2.4260 no .
C48 H50 3.2516 no .
C48 H52 3.2435 no .
C49 H45C 3.1503 no .
C49 H51 3.2483 no .
C50 H48 3.2480 no .
C50 H52 3.2411 no .
C51 H45C 3.5872 no .
C51 H49 3.2477 no .
C52 H34 2.9233 no .
C52 H45C 2.9768 no .
C52 H48 3.2451 no .
C52 H50 3.2455 no .
C53 H55 3.2661 no .
C53 H66 2.8443 no .
C54 H56 3.2738 no .
C55 H53 3.2699 no .
C56 H54 3.2642 no .
C56 H71A 2.9766 no .
C56 H71B 3.0327 no .
C57 H53 3.2727 no .
C57 H55 3.2337 no .
C57 H71A 2.7454 no .
C57 H71B 2.7440 no .
C57 H71C 3.2815 no .
C58 H60 3.2516 no .
C58 H71A 3.2020 no .
C58 H71B 3.1479 no .
C58 H71C 2.6573 no .
C58 H74 3.4643 no .
C58 H78 3.3962 no .
C59 H71C 2.7848 no .
C59 H74 2.6552 no .
C59 H78 2.6594 no .
C60 H72C 2.6580 no .
C60 H74 3.2835 no .
C60 H78 3.4134 no .
C61 H72A 3.1355 no .
C61 H72B 3.1467 no .
C61 H72C 2.6005 no .
C62 H64 3.2349 no .
C62 H66 3.2655 no .
C62 H72A 2.7852 no .
C62 H72B 2.7874 no .
C62 H72C 3.2964 no .
C63 H65 3.2541 no .
C63 H72A 3.0629 no .
C63 H72B 3.0814 no .
C64 H66 3.2650 no .
C65 H63 3.2682 no .
C66 H53 2.8312 no .
C66 H64 3.2593 no .
C67 H53 3.3157 no .
C67 H63 3.3213 no .
C67 H65 3.2585 no .
C68 H53 3.3340 no .
C68 H60 3.3243 no .
C68 H66 2.9244 no .
C69 H53 2.9192 no .
C69 H66 3.3969 no .
C70 H54 3.2708 no .
C70 H56 3.3067 no .
C70 H66 3.3611 no .
C71 H56 2.7955 no .
C71 H78 3.5452 no .
C72 H60 2.8203 no .
C72 H63 2.8687 no .
C73 H60 2.6282 no .
C73 H71C 2.2435 no .
C73 H75 3.2587 no .
C73 H77 3.2616 no .
C74 H60 3.2773 no .
C74 H71C 2.6932 no .
C74 H76 3.2589 no .
C74 H78 3.2298 no .
C75 H71C 3.2699 no .
C75 H77 3.2356 no .
C76 H71C 3.4603 no .
C76 H74 3.2539 no .
C76 H78 3.2459 no .
C77 H71C 3.1157 no .
C77 H75 3.2345 no .
C78 H60 3.3921 no .
C78 H71C 2.5033 no .
C78 H74 3.2295 no .
C78 H76 3.2528 no .
C79 H81 3.2611 no .
C79 H92 2.7992 no .
C80 H82 3.2645 no .
C81 H79 3.2678 no .
C82 H80 3.2510 no .
C82 H97B 3.0188 no .
C82 H97C 3.0107 no .
C83 H79 3.2703 no .
C83 H81 3.2232 no .
C83 H97A 3.2793 no .
C83 H97B 2.7392 no .
C83 H97C 2.7402 no .
C84 H86 3.2658 no .
C84 H97A 2.6376 no .
C84 H97B 3.1419 no .
C84 H97C 3.1679 no .
C84 H100 3.5168 no .
C84 H104 3.4079 no .
C85 H97A 2.7710 no .
C85 H100 2.6715 no .
C85 H104 2.6545 no .
C86 H98C 2.6573 no .
C86 H100 3.3368 no .
C86 H104 3.3562 no .
C87 H98A 3.1016 no .
C87 H98B 3.1593 no .
C87 H98C 2.5912 no .
C88 H90 3.2366 no .
C88 H92 3.2671 no .
C88 H98A 2.7693 no .
C88 H98B 2.7718 no .
C88 H98C 3.2857 no .
C89 H91 3.2458 no .
C89 H98A 3.0861 no .
C89 H98B 3.0492 no .
C90 H92 3.2558 no .
C91 H89 3.2543 no .
C92 H79 2.7894 no .
C92 H90 3.2548 no .
C93 H79 3.2901 no .
C93 H89 3.3082 no .
C93 H91 3.2581 no .
C94 H79 3.3211 no .
C94 H86 3.3165 no .
C94 H92 2.9047 no .
C95 H79 2.9097 no .
C95 H92 3.3732 no .
C96 H80 3.2664 no .
C96 H82 3.3175 no .
C96 H92 3.3307 no .
C97 H82 2.8240 no .
C98 H86 2.8117 no .
C98 H89 2.8611 no .
C99 H86 2.6099 no .
C99 H97A 2.2679 no .
C99 H101 3.2593 no .
C99 H103 3.2685 no .
C100 H86 3.2788 no .
C100 H97A 2.6904 no .
C100 H102 3.2420 no .
C100 H104 3.2197 no .
C101 H97A 3.3179 no .
C101 H103 3.2368 no .
C102 H97A 3.5915 no .
C102 H100 3.2369 no .
C102 H104 3.2278 no .
C103 H97A 3.2994 no .
C103 H101 3.2341 no .
C104 H86 3.3286 no .
C104 H97A 2.6388 no .
C104 H100 3.2202 no .
C104 H102 3.2366 no .
H1 H2 2.3103 no .
H1 H14 1.9279 no .
H2 H3 2.3288 no .
H3 H4 2.3333 no .
H4 H19B 2.3783 no .
H4 H19C 2.9025 no .
H8 H20A 3.3838 no .
H8 H20B 3.4786 no .
H8 H20C 2.1040 no .
H8 H22 3.5239 no .
H8 H26 3.2735 no .
H11 H12 2.3324 no .
H11 H20A 2.8184 no .
H11 H20B 2.6600 no .
H12 H13 2.3189 no .
H13 H14 2.3168 no .
H19A H22 2.6511 no .
H19A H26 3.5793 no .
H22 H23 2.3010 no .
H23 H24 2.3403 no .
H24 H25 2.3216 no .
H25 H26 2.3135 no .
H27 H28 2.3289 no .
H27 H40 2.0072 no .
H28 H29 2.3297 no .
H29 H30 2.3299 no .
H30 H45A 2.6921 no .
H30 H45B 2.5252 no .
H34 H46A 3.4669 no .
H34 H46B 3.5269 no .
H34 H46C 2.1935 no .
H34 H52 2.7376 no .
H37 H38 2.3311 no .
H37 H46A 2.6116 no .
H37 H46B 2.6810 no .
H38 H39 2.3442 no .
H39 H40 2.3132 no .
H45B H48 3.1645 no .
H45C H48 2.6438 no .
H45C H52 3.4719 no .
H48 H49 2.3223 no .
H49 H50 2.3297 no .
H50 H51 2.3393 no .
H51 H52 2.3127 no .
H53 H54 2.3244 no .
H53 H66 1.9933 no .
H54 H55 2.3369 no .
H55 H56 2.3364 no .
H56 H71A 2.5629 no .
H56 H71B 2.6728 no .
H60 H72A 3.4279 no .
H60 H72B 3.4926 no .
H60 H72C 2.1422 no .
H60 H74 3.3234 no .
H60 H78 3.5137 no .
H63 H64 2.3356 no .
H63 H72A 2.6987 no .
H63 H72B 2.7065 no .
H64 H65 2.3165 no .
H65 H66 2.3231 no .
H71C H74 3.1600 no .
H71C H78 2.8833 no .
H74 H75 2.3322 no .
H75 H76 2.3370 no .
H76 H77 2.3189 no .
H77 H78 2.3344 no .
H79 H80 2.3294 no .
H79 H92 1.9402 no .
H80 H81 2.3240 no .
H81 H82 2.3177 no .
H82 H97B 2.6488 no .
H82 H97C 2.6344 no .
H86 H98A 3.4193 no .
H86 H98B 3.4858 no .
H86 H98C 2.1386 no .
H86 H100 3.3569 no .
H86 H104 3.4481 no .
H89 H90 2.3375 no .
H89 H98A 2.7334 no .
H89 H98B 2.6590 no .
H90 H91 2.3138 no .
H91 H92 2.3179 no .
H97A H100 3.1028 no .
H97A H104 3.0132 no .
H100 H101 2.3124 no .
H101 H102 2.3330 no .
H102 H103 2.3219 no .
H103 H104 2.3201 no .
N1 H14 3.5714 no 2_675
N1 H30 3.4360 no 2_575
N2 H45B 3.1519 no 2_575
N2 H45C 3.4549 no 2_575
N3 H48 3.2910 no 2_575
N3 H49 3.4829 no 2_575
N4 H2 3.3147 no 2_675
N5 H46B 2.9584 no .
N5 H46C 3.4806 no .
N5 H78 3.0170 no 2_566
N6 H45A 3.0348 no .
N6 H45C 3.5504 no .
N6 H80 3.5866 no 1_455
N6 H86 3.2159 no 2_566
N6 H98C 3.1250 no 2_566
N7 H55 3.4080 no .
N7 H56 3.2365 no .
N8 H71A 3.0652 no .
N8 H71B 3.1907 no .
N8 H71C 3.3987 no .
C1 H26 3.5152 no 2_675
C1 H63 2.9020 no 2_575
C3 H20A 3.0749 no 2_675
C3 H38 3.0979 no 1_565
C3 H39 3.2812 no 1_565
C3 H64 3.5873 no 2_575
C4 H20A 3.5856 no 2_675
C4 H38 3.4129 no 1_565
C4 H55 3.5771 no 1_565
C4 H64 3.3814 no 2_575
C4 H97C 3.1977 no 1_565
C5 H64 3.3002 no 2_575
C6 H14 3.4489 no 2_675
C6 H30 3.0901 no 2_575
C7 H1 3.5829 no 2_675
C7 H14 3.5814 no 2_675
C7 H30 3.1676 no 2_575
C7 H45B 3.4557 no 2_575
C8 H45B 2.9134 no 2_575
C9 H45A 3.3391 no 2_575
C9 H45B 2.7786 no 2_575
C10 H72B 3.3936 no 2_575
C11 H90 3.3984 no 1_554
C11 H97B 2.9631 no 2_665
C11 H97C 3.4277 no 2_665
C12 H19C 3.0501 no 2_675
C12 H72B 3.5569 no 2_575
C12 H97A 3.2580 no 2_665
C12 H97B 3.0347 no 2_665
C12 H97C 3.5064 no 2_665
C12 H101 3.1501 no 1_564
C13 H19C 2.7028 no 2_675
C13 H72A 3.4394 no 2_575
C13 H72B 3.2144 no 2_575
C13 H101 3.0901 no 1_564
C14 H19C 3.0858 no 2_675
C14 H26 3.2540 no 2_675
C14 H72A 3.2607 no 2_575
C14 H72B 2.9195 no 2_575
C15 H45A 3.5156 no 2_575
C15 H72B 2.9898 no 2_575
C16 H45A 3.1774 no 2_575
C16 H45B 3.3024 no 2_575
C17 H45A 3.4987 no 2_575
C17 H63 3.3171 no 2_575
C18 H63 2.9885 no 2_575
C18 H64 3.4470 no 2_575
C19 H55 3.3914 no 1_565
C19 H97C 3.5700 no 1_565
C19 H103 3.3121 no 1_565
C20 H49 3.3252 no 2_575
C21 H34 3.5309 no .
C22 H30 3.3607 no 2_575
C22 H34 3.4426 no .
C23 H34 3.3707 no .
C23 H76 3.5331 no 2_576
C23 H103 3.2427 no 1_565
C24 H34 3.3523 no .
C24 H46C 3.5284 no .
C24 H74 3.3627 no .
C24 H102 3.3079 no 1_565
C24 H103 3.3105 no 1_565
C25 H34 3.3916 no .
C25 H46A 3.3818 no .
C25 H46C 2.8999 no .
C25 H91 3.3479 no .
C25 H102 3.3210 no 1_565
C26 H13 3.5185 no 2_675
C26 H14 3.2130 no 2_675
C26 H34 3.4679 no .
C26 H46A 3.2753 no .
C26 H46C 3.2035 no .
C27 H49 3.0232 no 2_575
C27 H65 3.5150 no 2_565
C27 H66 3.3902 no 2_565
C28 H49 3.0875 no 2_575
C28 H53 3.1438 no 2_565
C28 H66 3.1947 no 2_565
C28 H76 3.2335 no 1_554
C28 H77 3.5353 no 1_554
C29 H22 3.1680 no 2_575
C29 H49 3.0370 no 2_575
C29 H53 3.5157 no 2_565
C29 H54 3.1729 no 2_565
C29 H65 3.5669 no .
C29 H76 3.0998 no 1_554
C29 H77 3.4543 no 1_554
C30 H22 2.9514 no 2_575
C30 H48 3.5840 no 2_575
C30 H49 2.8931 no 2_575
C31 H48 3.3990 no 2_575
C31 H49 2.7580 no 2_575
C32 H20C 3.4076 no .
C33 H8 3.4647 no .
C34 H8 3.1087 no .
C35 H8 3.1316 no .
C35 H20C 3.2360 no .
C36 H2 2.9563 no 2_675
C37 H2 2.8096 no 2_675
C37 H3 3.4340 no 2_675
C37 H55 3.4110 no .
C38 H2 3.4092 no 2_675
C38 H3 3.1937 no 1_545
C38 H3 3.0710 no 2_675
C38 H38 3.4289 no 2_665
C38 H39 3.4003 no 2_665
C38 H55 3.4371 no .
C39 H3 3.4867 no 1_545
C39 H3 3.0553 no 2_675
C39 H38 3.2135 no 2_665
C39 H54 3.3606 no .
C39 H64 3.4261 no 2_565
C39 H81 3.1539 no 2_665
C40 H3 3.4079 no 2_675
C40 H20A 3.2856 no .
C40 H54 3.4387 no .
C40 H65 3.2081 no 2_565
C40 H81 3.4002 no 2_665
C41 H20A 3.3218 no .
C41 H20C 3.1118 no .
C41 H53 3.4957 no .
C42 H8 3.5153 no .
C42 H20A 3.5414 no .
C42 H20C 2.6941 no .
C42 H53 3.5999 no .
C43 H20B 3.4790 no .
C43 H20C 2.8272 no .
C44 H20B 3.4408 no .
C44 H20C 3.4612 no .
C44 H49 2.8500 no 2_575
C44 H66 3.5685 no .
C45 H48 3.4808 no 2_575
C45 H72B 3.1466 no .
C46 H25 3.3932 no .
C46 H26 3.4979 no .
C46 H71A 3.0765 no .
C47 H22 3.5218 no .
C48 H20B 3.5209 no 2_575
C48 H22 3.0448 no .
C49 H20B 2.7442 no 2_575
C49 H22 3.1100 no .
C49 H76 3.5988 no 2_576
C50 H11 3.4139 no 2_575
C50 H20B 3.2185 no 2_575
C50 H23 3.2628 no .
C50 H75 3.4394 no 2_576
C50 H76 3.1455 no 2_576
C50 H89 3.5254 no 2_576
C50 H90 2.9441 no 2_576
C51 H23 3.1034 no .
C51 H75 3.4142 no 2_576
C51 H90 3.2046 no 2_576
C52 H23 3.3565 no .
C52 H60 3.3555 no .
C52 H74 3.3117 no .
C53 H28 3.1565 no 2_565
C53 H29 3.4120 no 2_565
C53 H65 3.2260 no 2_565
C53 H77 2.9969 no 2_566
C54 H19B 3.4284 no 1_545
C54 H29 3.0220 no 2_565
C54 H64 3.5831 no 2_565
C54 H65 3.2483 no 2_565
C54 H77 3.0748 no 2_566
C55 H19B 3.0746 no 1_545
C55 H37 3.5130 no .
C55 H77 3.1806 no 2_566
C55 H104 3.0900 no .
C56 H37 3.5551 no .
C56 H46B 2.9858 no .
C56 H77 3.2044 no 2_566
C56 H78 3.0404 no 2_566
C56 H104 2.8648 no .
C57 H46B 2.9745 no .
C57 H77 3.0897 no 2_566
C57 H78 2.9107 no 2_566
C59 H52 3.1321 no .
C60 H52 2.6347 no .
C60 H86 3.0368 no 2_566
C60 H98C 3.4719 no 2_566
C61 H52 3.1660 no .
C61 H86 3.0680 no 2_566
C61 H98C 2.8232 no 2_566
C62 H45A 2.7991 no .
C62 H80 3.2666 no 1_455
C62 H98C 3.1580 no 2_566
C63 H45A 2.7139 no .
C63 H80 2.8496 no 1_455
C63 H81 3.4972 no 1_455
C64 H30 3.4719 no .
C64 H39 3.4802 no 2_565
C64 H45A 3.5348 no .
C64 H54 3.2461 no 2_565
C64 H80 3.4788 no 1_455
C64 H81 3.1911 no 1_455
C65 H27 3.3034 no 2_565
C65 H40 3.2806 no 2_565
C65 H53 3.5090 no 2_565
C65 H54 3.2475 no 2_565
C65 H81 3.4989 no 1_455
C66 H27 3.4436 no 2_565
C66 H28 3.4080 no 2_565
C66 H98B 3.4803 no 2_566
C67 H98B 3.3452 no 2_566
C67 H98C 2.9282 no 2_566
C68 H98A 3.4339 no 2_566
C68 H98C 2.7262 no 2_566
C69 H98A 3.4766 no 2_566
C69 H98C 3.3245 no 2_566
C70 H77 3.0106 no 2_566
C71 H46B 3.0086 no .
C71 H78 3.1312 no 2_566
C71 H98A 3.5176 no .
C72 H45A 3.2037 no .
C72 H45C 3.5862 no .
C72 H86 3.4186 no 2_566
C73 H52 3.5660 no .
C73 H104 3.5971 no 2_566
C74 H24 3.5753 no .
C74 H52 3.2684 no .
C75 H23 2.9922 no 2_576
C75 H24 3.4897 no .
C76 H23 3.0583 no 2_576
C76 H28 3.5363 no 1_556
C76 H29 3.3323 no 1_556
C76 H50 3.4349 no 2_576
C76 H89 3.3832 no .
C76 H98A 3.5377 no .
C77 H28 3.5210 no 1_556
C77 H29 3.3479 no 1_556
C77 H98A 3.2631 no .
C77 H103 3.5168 no 2_566
C77 H104 3.2552 no 2_566
C78 H71B 3.3578 no 2_566
C78 H104 2.8851 no 2_566
C79 H37 3.0859 no .
C79 H46A 3.1575 no .
C80 H2 3.5965 no 2_675
C80 H37 3.1394 no .
C80 H63 3.5944 no 1_655
C80 H98B 3.2778 no 2_666
C81 H37 3.1160 no .
C81 H38 3.4773 no .
C81 H39 3.0823 no 2_665
C81 H98B 2.8797 no 2_666
C82 H37 3.0267 no .
C82 H38 3.1792 no .
C82 H98B 3.3607 no 2_666
C83 H37 2.9221 no .
C84 H56 2.7582 no .
C84 H92 3.5438 no 2_666
C85 H56 2.8955 no .
C85 H92 3.5072 no 2_666
C86 H56 3.3431 no .
C86 H71A 3.4112 no .
C86 H71B 3.0628 no .
C86 H79 3.3929 no 2_666
C87 H71A 2.7971 no .
C87 H71B 2.9830 no .
C87 H79 3.5430 no 2_666
C88 H71A 3.1781 no .
C88 H71C 3.5666 no .
C89 H50 3.0711 no 2_576
C89 H97B 3.2646 no 2_666
C90 H11 3.2942 no 1_556
C90 H12 3.5885 no 1_556
C90 H50 2.9252 no 2_576
C90 H75 3.5952 no .
C90 H97B 2.8066 no 2_666
C91 H25 2.8029 no .
C91 H97B 2.9684 no 2_666
C91 H100 3.1335 no 2_666
C92 H25 3.0346 no .
C92 H97B 3.5479 no 2_666
C92 H100 3.0860 no 2_666
C93 H71A 3.0271 no .
C94 H46B 3.4625 no .
C94 H56 3.5786 no .
C94 H71A 2.7730 no .
C95 H46B 3.3604 no .
C95 H56 3.1416 no .
C95 H71A 3.3679 no .
C96 H37 2.9744 no .
C96 H46A 3.5725 no .
C96 H46B 3.4321 no .
C97 H4 3.2724 no 1_545
C97 H11 3.2847 no 2_665
C97 H12 3.0859 no 2_665
C97 H55 3.3011 no .
C98 H71B 3.4636 no .
C99 H56 3.5262 no .
C99 H60 3.4468 no 2_566
C99 H72C 3.5738 no 2_566
C100 H72A 3.3561 no 2_566
C100 H72C 3.1001 no 2_566
C100 H91 3.2636 no 2_666
C100 H92 3.4281 no 2_666
C101 H12 3.5033 no 1_546
C101 H12 3.5550 no 2_665
C101 H13 3.3673 no 1_546
C101 H72C 3.1482 no 2_566
C101 H101 3.2906 no 2_656
C102 H13 3.5605 no 2_665
C103 H19A 3.3534 no 1_545
C103 H19C 3.3063 no 1_545
C103 H60 3.2970 no 2_566
C104 H55 3.5641 no .
C104 H56 3.2913 no .
C104 H60 3.1809 no 2_566
C104 H78 3.3963 no 2_566
H1 C7 3.5829 no 2_675
H1 H26 2.7367 no 2_675
H1 H63 2.9000 no 2_575
H1 H80 3.4714 no 2_675
H2 N4 3.3147 no 2_675
H2 C36 2.9563 no 2_675
H2 C37 2.8096 no 2_675
H2 C38 3.4092 no 2_675
H2 C80 3.5965 no 2_675
H2 H37 2.8740 no 2_675
H2 H46A 3.0018 no 2_675
H2 H80 3.3979 no 2_675
H3 C37 3.4340 no 2_675
H3 C38 3.1937 no 1_565
H3 C38 3.0710 no 2_675
H3 C39 3.4867 no 1_565
H3 C39 3.0553 no 2_675
H3 C40 3.4079 no 2_675
H3 H20A 2.8565 no 2_675
H3 H38 2.4310 no 1_565
H3 H38 3.3787 no 2_675
H3 H39 3.0291 no 1_565
H3 H39 3.3534 no 2_675
H3 H82 3.5383 no 1_565
H4 C97 3.2724 no 1_565
H4 H38 3.0699 no 1_565
H4 H55 2.7960 no 1_565
H4 H97C 2.3050 no 1_565
H8 C33 3.4647 no .
H8 C34 3.1087 no .
H8 C35 3.1316 no .
H8 C42 3.5153 no .
H8 H34 3.3925 no .
H8 H45B 3.1919 no 2_575
H11 C50 3.4139 no 2_575
H11 C90 3.2942 no 1_554
H11 C97 3.2847 no 2_665
H11 H50 3.1256 no 2_575
H11 H90 2.7099 no 1_554
H11 H97B 2.5250 no 2_665
H11 H97C 3.2757 no 2_665
H12 C90 3.5885 no 1_554
H12 C97 3.0859 no 2_665
H12 C101 3.5033 no 1_564
H12 C101 3.5550 no 2_665
H12 H19C 3.3692 no 2_675
H12 H90 3.1444 no 1_554
H12 H91 3.1667 no 1_554
H12 H97A 2.7691 no 2_665
H12 H97B 2.6430 no 2_665
H12 H97C 3.3991 no 2_665
H12 H101 2.7052 no 1_564
H13 C26 3.5185 no 2_675
H13 C101 3.3673 no 1_564
H13 C102 3.5605 no 2_665
H13 H19C 2.8145 no 2_675
H13 H26 3.2159 no 2_675
H13 H72A 3.4996 no 2_575
H13 H100 3.3331 no 1_564
H13 H101 2.5989 no 1_564
H13 H102 3.3454 no 2_665
H14 N1 3.5714 no 2_675
H14 C6 3.4489 no 2_675
H14 C7 3.5814 no 2_675
H14 C26 3.2130 no 2_675
H14 H19C 3.4101 no 2_675
H14 H26 2.4902 no 2_675
H14 H63 3.5507 no 2_575
H14 H72A 3.2058 no 2_575
H14 H72B 3.2450 no 2_575
H19A C103 3.3534 no 1_565
H19A H29 3.3435 no 2_575
H19A H30 3.5368 no 2_575
H19A H103 2.8253 no 1_565
H19B C54 3.4284 no 1_565
H19B C55 3.0746 no 1_565
H19B H29 3.3441 no 2_575
H19B H54 3.1203 no 1_565
H19B H55 2.4297 no 1_565
H19B H97A 3.5277 no 1_565
H19B H97C 3.0997 no 1_565
H19B H103 3.3548 no 1_565
H19B H104 3.4474 no 1_565
H19C C12 3.0501 no 2_675
H19C C13 2.7028 no 2_675
H19C C14 3.0858 no 2_675
H19C C103 3.3063 no 1_565
H19C H12 3.3692 no 2_675
H19C H13 2.8145 no 2_675
H19C H14 3.4101 no 2_675
H19C H97A 3.2137 no 1_565
H19C H97C 3.1688 no 1_565
H19C H103 3.2256 no 1_565
H20A C3 3.0749 no 2_675
H20A C4 3.5856 no 2_675
H20A C40 3.2856 no .
H20A C41 3.3218 no .
H20A C42 3.5414 no .
H20A H3 2.8565 no 2_675
H20A H40 3.2373 no .
H20A H82 3.4762 no 2_665
H20B C43 3.4790 no .
H20B C44 3.4408 no .
H20B C48 3.5209 no 2_575
H20B C49 2.7442 no 2_575
H20B C50 3.2185 no 2_575
H20B H49 2.3970 no 2_575
H20B H50 3.2443 no 2_575
H20C C32 3.4076 no .
H20C C35 3.2360 no .
H20C C41 3.1118 no .
H20C C42 2.6941 no .
H20C C43 2.8272 no .
H20C C44 3.4612 no .
H20C H49 3.5266 no 2_575
H22 C29 3.1680 no 2_575
H22 C30 2.9514 no 2_575
H22 C47 3.5218 no .
H22 C48 3.0448 no .
H22 C49 3.1100 no .
H22 H29 2.9518 no 2_575
H22 H30 2.5614 no 2_575
H22 H48 3.2258 no .
H22 H49 3.3220 no .
H22 H76 3.3749 no 2_576
H23 C50 3.2628 no .
H23 C51 3.1034 no .
H23 C52 3.3565 no .
H23 C75 2.9922 no 2_576
H23 C76 3.0583 no 2_576
H23 H51 3.3653 no .
H23 H75 2.7031 no 2_576
H23 H76 2.8193 no 2_576
H23 H103 3.3664 no 1_565
H24 C74 3.5753 no .
H24 C75 3.4897 no .
H24 H51 3.4723 no 2_576
H24 H74 2.9868 no .
H24 H75 2.8149 no .
H24 H102 3.2206 no 1_565
H24 H103 3.4694 no 1_565
H25 C46 3.3932 no .
H25 C91 2.8029 no .
H25 C92 3.0346 no .
H25 H46A 3.1082 no .
H25 H46C 2.7971 no .
H25 H91 2.5198 no .
H25 H92 2.9400 no .
H25 H102 3.2492 no 1_565
H26 C1 3.5152 no 2_675
H26 C14 3.2540 no 2_675
H26 C46 3.4979 no .
H26 H1 2.7367 no 2_675
H26 H13 3.2159 no 2_675
H26 H14 2.4902 no 2_675
H26 H46A 2.8978 no .
H26 H46C 3.2978 no .
H27 C65 3.3034 no 2_565
H27 C66 3.4436 no 2_565
H27 H65 2.8617 no 2_565
H27 H66 3.1419 no 2_565
H28 C53 3.1565 no 2_565
H28 C66 3.4080 no 2_565
H28 C76 3.5363 no 1_554
H28 C77 3.5210 no 1_554
H28 H53 2.7540 no 2_565
H28 H66 2.7859 no 2_565
H28 H76 2.9749 no 1_554
H28 H77 2.9344 no 1_554
H28 H89 3.5411 no 1_554
H28 H98A 3.1126 no 1_554
H28 H98B 3.2495 no 1_554
H29 C53 3.4120 no 2_565
H29 C54 3.0220 no 2_565
H29 C76 3.3323 no 1_554
H29 C77 3.3479 no 1_554
H29 H19A 3.3435 no 2_575
H29 H19B 3.3441 no 2_575
H29 H22 2.9518 no 2_575
H29 H53 3.4115 no 2_565
H29 H54 2.7114 no 2_565
H29 H76 2.7420 no 1_554
H29 H77 2.7727 no 1_554
H30 N1 3.4360 no 2_575
H30 C6 3.0901 no 2_575
H30 C7 3.1676 no 2_575
H30 C22 3.3607 no 2_575
H30 C64 3.4719 no .
H30 H19A 3.5368 no 2_575
H30 H22 2.5614 no 2_575
H30 H48 3.5717 no 2_575
H30 H49 3.4269 no 2_575
H30 H64 3.4759 no .
H34 C21 3.5309 no .
H34 C22 3.4426 no .
H34 C23 3.3707 no .
H34 C24 3.3523 no .
H34 C25 3.3916 no .
H34 C26 3.4679 no .
H34 H8 3.3925 no .
H34 H74 2.9788 no .
H37 C55 3.5130 no .
H37 C56 3.5551 no .
H37 C79 3.0859 no .
H37 C80 3.1394 no .
H37 C81 3.1160 no .
H37 C82 3.0267 no .
H37 C83 2.9221 no .
H37 C96 2.9744 no .
H37 H2 2.8740 no 2_675
H37 H55 3.4887 no .
H37 H56 3.5595 no .
H37 H82 3.5548 no .
H38 C3 3.0979 no 1_545
H38 C4 3.4129 no 1_545
H38 C38 3.4289 no 2_665
H38 C39 3.2135 no 2_665
H38 C81 3.4773 no .
H38 C82 3.1792 no .
H38 H3 2.4310 no 1_545
H38 H3 3.3787 no 2_675
H38 H4 3.0699 no 1_545
H38 H38 3.2179 no 2_665
H38 H39 2.8205 no 2_665
H38 H55 3.5231 no .
H38 H81 3.5675 no .
H38 H82 3.0683 no .
H39 C3 3.2812 no 1_545
H39 C38 3.4003 no 2_665
H39 C64 3.4802 no 2_565
H39 C81 3.0823 no 2_665
H39 H3 3.0291 no 1_545
H39 H3 3.3534 no 2_675
H39 H38 2.8205 no 2_665
H39 H64 2.9594 no 2_565
H39 H81 2.4070 no 2_665
H39 H82 3.4923 no 2_665
H40 C65 3.2806 no 2_565
H40 H20A 3.2373 no .
H40 H65 2.7648 no 2_565
H40 H81 2.9183 no 2_665
H45A N6 3.0348 no .
H45A C9 3.3391 no 2_575
H45A C15 3.5156 no 2_575
H45A C16 3.1774 no 2_575
H45A C17 3.4987 no 2_575
H45A C62 2.7991 no .
H45A C63 2.7139 no .
H45A C64 3.5348 no .
H45A C72 3.2037 no .
H45A H63 2.6631 no .
H45A H72B 2.5278 no .
H45B N2 3.1519 no 2_575
H45B C7 3.4557 no 2_575
H45B C8 2.9134 no 2_575
H45B C9 2.7786 no 2_575
H45B C16 3.3024 no 2_575
H45B H8 3.1919 no 2_575
H45B H48 2.8442 no 2_575
H45C N2 3.4549 no 2_575
H45C N6 3.5504 no .
H45C C72 3.5862 no .
H45C H72B 2.8895 no .
H46A C25 3.3818 no .
H46A C26 3.2753 no .
H46A C79 3.1575 no .
H46A C96 3.5725 no .
H46A H2 3.0018 no 2_675
H46A H25 3.1082 no .
H46A H26 2.8978 no .
H46A H79 2.9669 no .
H46A H92 3.3143 no .
H46B N5 2.9584 no .
H46B C56 2.9858 no .
H46B C57 2.9745 no .
H46B C71 3.0086 no .
H46B C94 3.4625 no .
H46B C95 3.3604 no .
H46B C96 3.4321 no .
H46B H56 2.8666 no .
H46B H71A 2.2887 no .
H46B H71C 3.5705 no .
H46C N5 3.4806 no .
H46C C24 3.5284 no .
H46C C25 2.8999 no .
H46C C26 3.2035 no .
H46C H25 2.7971 no .
H46C H26 3.2978 no .
H46C H71A 3.0437 no .
H46C H74 3.4580 no .
H48 N3 3.2910 no 2_575
H48 C30 3.5840 no 2_575
H48 C31 3.3990 no 2_575
H48 C45 3.4808 no 2_575
H48 H22 3.2258 no .
H48 H30 3.5717 no 2_575
H48 H45B 2.8442 no 2_575
H48 H48 3.1961 no 2_575
H49 N3 3.4829 no 2_575
H49 C20 3.3252 no 2_575
H49 C27 3.0232 no 2_575
H49 C28 3.0875 no 2_575
H49 C29 3.0370 no 2_575
H49 C30 2.8931 no 2_575
H49 C31 2.7580 no 2_575
H49 C44 2.8500 no 2_575
H49 H20B 2.3970 no 2_575
H49 H20C 3.5266 no 2_575
H49 H22 3.3220 no .
H49 H30 3.4269 no 2_575
H49 H76 3.5644 no 2_576
H50 C76 3.4349 no 2_576
H50 C89 3.0711 no 2_576
H50 C90 2.9252 no 2_576
H50 H11 3.1256 no 2_575
H50 H20B 3.2443 no 2_575
H50 H75 3.1028 no 2_576
H50 H76 2.7519 no 2_576
H50 H89 2.5790 no 2_576
H50 H90 2.2588 no 2_576
H51 H23 3.3653 no .
H51 H24 3.4723 no 2_576
H51 H75 3.0585 no 2_576
H51 H90 2.7910 no 2_576
H52 C59 3.1321 no .
H52 C60 2.6347 no .
H52 C61 3.1660 no .
H52 C73 3.5660 no .
H52 C74 3.2684 no .
H52 H60 2.5392 no .
H52 H72C 3.3356 no .
H52 H74 2.6110 no .
H53 C28 3.1438 no 2_565
H53 C29 3.5157 no 2_565
H53 C41 3.4957 no .
H53 C42 3.5999 no .
H53 C65 3.5090 no 2_565
H53 H28 2.7540 no 2_565
H53 H29 3.4115 no 2_565
H53 H65 2.6159 no 2_565
H53 H77 3.4863 no 2_566
H54 C29 3.1729 no 2_565
H54 C39 3.3606 no .
H54 C40 3.4387 no .
H54 C64 3.2461 no 2_565
H54 C65 3.2475 no 2_565
H54 H19B 3.1203 no 1_545
H54 H29 2.7114 no 2_565
H54 H64 2.6551 no 2_565
H54 H65 2.6603 no 2_565
H54 H77 3.5914 no 2_566
H55 N7 3.4080 no .
H55 C4 3.5771 no 1_545
H55 C19 3.3914 no 1_545
H55 C37 3.4110 no .
H55 C38 3.4371 no .
H55 C97 3.3011 no .
H55 C104 3.5641 no .
H55 H4 2.7960 no 1_545
H55 H19B 2.4297 no 1_545
H55 H37 3.4887 no .
H55 H38 3.5231 no .
H55 H97A 3.3850 no .
H55 H97C 2.7074 no .
H55 H104 2.9385 no .
H56 N7 3.2365 no .
H56 C84 2.7582 no .
H56 C85 2.8955 no .
H56 C86 3.3431 no .
H56 C94 3.5786 no .
H56 C95 3.1416 no .
H56 C99 3.5262 no .
H56 C104 3.2913 no .
H56 H37 3.5595 no .
H56 H46B 2.8666 no .
H56 H78 3.0829 no 2_566
H56 H104 2.5396 no .
H60 C52 3.3555 no .
H60 C99 3.4468 no 2_566
H60 C103 3.2970 no 2_566
H60 C104 3.1809 no 2_566
H60 H52 2.5392 no .
H60 H86 3.0266 no 2_566
H60 H104 3.4557 no 2_566
H63 C1 2.9020 no 2_575
H63 C17 3.3171 no 2_575
H63 C18 2.9885 no 2_575
H63 C80 3.5944 no 1_455
H63 H1 2.9000 no 2_575
H63 H14 3.5507 no 2_575
H63 H45A 2.6631 no .
H63 H80 2.6935 no 1_455
H64 C3 3.5873 no 2_575
H64 C4 3.3814 no 2_575
H64 C5 3.3002 no 2_575
H64 C18 3.4470 no 2_575
H64 C39 3.4261 no 2_565
H64 C54 3.5831 no 2_565
H64 H30 3.4759 no .
H64 H39 2.9594 no 2_565
H64 H54 2.6551 no 2_565
H64 H81 3.2980 no 1_455
H65 C27 3.5150 no 2_565
H65 C29 3.5669 no .
H65 C40 3.2081 no 2_565
H65 C53 3.2260 no 2_565
H65 C54 3.2483 no 2_565
H65 H27 2.8617 no 2_565
H65 H40 2.7648 no 2_565
H65 H53 2.6159 no 2_565
H65 H54 2.6603 no 2_565
H65 H66 3.2744 no 2_565
H66 C27 3.3902 no 2_565
H66 C28 3.1947 no 2_565
H66 C44 3.5685 no .
H66 H27 3.1419 no 2_565
H66 H28 2.7859 no 2_565
H66 H65 3.2744 no 2_565
H71A N8 3.0652 no .
H71A C46 3.0765 no .
H71A C86 3.4112 no .
H71A C87 2.7971 no .
H71A C88 3.1781 no .
H71A C93 3.0271 no .
H71A C94 2.7730 no .
H71A C95 3.3679 no .
H71A H46B 2.2887 no .
H71A H46C 3.0437 no .
H71B N8 3.1907 no .
H71B C78 3.3578 no 2_566
H71B C86 3.0628 no .
H71B C87 2.9830 no .
H71B C98 3.4636 no .
H71B H78 2.4287 no 2_566
H71B H86 3.1907 no .
H71B H98A 3.1972 no .
H71B H98C 3.4087 no .
H71C N8 3.3987 no .
H71C C88 3.5666 no .
H71C H46B 3.5705 no .
H71C H98A 3.1110 no .
H72A C13 3.4394 no 2_575
H72A C14 3.2607 no 2_575
H72A C100 3.3561 no 2_566
H72A H13 3.4996 no 2_575
H72A H14 3.2058 no 2_575
H72A H80 2.8519 no 1_455
H72A H86 3.1807 no 2_566
H72A H100 3.0731 no 2_566
H72B C10 3.3936 no 2_575
H72B C12 3.5569 no 2_575
H72B C13 3.2144 no 2_575
H72B C14 2.9195 no 2_575
H72B C15 2.9898 no 2_575
H72B C45 3.1466 no .
H72B H14 3.2450 no 2_575
H72B H45A 2.5278 no .
H72B H45C 2.8895 no .
H72C C99 3.5738 no 2_566
H72C C100 3.1001 no 2_566
H72C C101 3.1482 no 2_566
H72C H52 3.3356 no .
H72C H86 3.2898 no 2_566
H72C H100 3.2798 no 2_566
H72C H101 3.3876 no 2_566
H74 C24 3.3627 no .
H74 C52 3.3117 no .
H74 H24 2.9868 no .
H74 H34 2.9788 no .
H74 H46C 3.4580 no .
H74 H52 2.6110 no .
H75 C50 3.4394 no 2_576
H75 C51 3.4142 no 2_576
H75 C90 3.5952 no .
H75 H23 2.7031 no 2_576
H75 H24 2.8149 no .
H75 H50 3.1028 no 2_576
H75 H51 3.0585 no 2_576
H75 H90 3.4449 no .
H76 C23 3.5331 no 2_576
H76 C28 3.2335 no 1_556
H76 C29 3.0998 no 1_556
H76 C49 3.5988 no 2_576
H76 C50 3.1455 no 2_576
H76 H22 3.3749 no 2_576
H76 H23 2.8193 no 2_576
H76 H28 2.9749 no 1_556
H76 H29 2.7420 no 1_556
H76 H49 3.5644 no 2_576
H76 H50 2.7519 no 2_576
H76 H89 3.1044 no .
H77 C28 3.5353 no 1_556
H77 C29 3.4543 no 1_556
H77 C53 2.9969 no 2_566
H77 C54 3.0748 no 2_566
H77 C55 3.1806 no 2_566
H77 C56 3.2044 no 2_566
H77 C57 3.0897 no 2_566
H77 C70 3.0106 no 2_566
H77 H28 2.9344 no 1_556
H77 H29 2.7727 no 1_556
H77 H53 3.4863 no 2_566
H77 H54 3.5914 no 2_566
H77 H98A 3.1944 no .
H77 H104 3.3172 no 2_566
H78 N5 3.0170 no 2_566
H78 C56 3.0404 no 2_566
H78 C57 2.9107 no 2_566
H78 C71 3.1312 no 2_566
H78 C104 3.3963 no 2_566
H78 H56 3.0829 no 2_566
H78 H71B 2.4287 no 2_566
H78 H104 2.6660 no 2_566
H79 C86 3.3929 no 2_666
H79 C87 3.5430 no 2_666
H79 H46A 2.9669 no .
H79 H100 3.3023 no 2_666
H80 N6 3.5866 no 1_655
H80 C62 3.2666 no 1_655
H80 C63 2.8496 no 1_655
H80 C64 3.4788 no 1_655
H80 H1 3.4714 no 2_675
H80 H2 3.3979 no 2_675
H80 H63 2.6935 no 1_655
H80 H72A 2.8519 no 1_655
H80 H98B 3.4919 no 2_666
H80 H98C 3.5536 no 2_666
H81 C39 3.1539 no 2_665
H81 C40 3.4002 no 2_665
H81 C63 3.4972 no 1_655
H81 C64 3.1911 no 1_655
H81 C65 3.4989 no 1_655
H81 H38 3.5675 no .
H81 H39 2.4070 no 2_665
H81 H40 2.9183 no 2_665
H81 H64 3.2980 no 1_655
H81 H98B 2.8314 no 2_666
H82 H3 3.5383 no 1_545
H82 H20A 3.4762 no 2_665
H82 H37 3.5548 no .
H82 H38 3.0683 no .
H82 H39 3.4923 no 2_665
H86 N6 3.2159 no 2_566
H86 C60 3.0368 no 2_566
H86 C61 3.0680 no 2_566
H86 C72 3.4186 no 2_566
H86 H60 3.0266 no 2_566
H86 H71B 3.1907 no .
H86 H72A 3.1807 no 2_566
H86 H72C 3.2898 no 2_566
H89 C50 3.5254 no 2_576
H89 C76 3.3832 no .
H89 H28 3.5411 no 1_556
H89 H50 2.5790 no 2_576
H89 H76 3.1044 no .
H90 C11 3.3984 no 1_556
H90 C50 2.9441 no 2_576
H90 C51 3.2046 no 2_576
H90 H11 2.7099 no 1_556
H90 H12 3.1444 no 1_556
H90 H50 2.2588 no 2_576
H90 H51 2.7910 no 2_576
H90 H75 3.4449 no .
H90 H97B 2.9732 no 2_666
H91 C25 3.3479 no .
H91 C100 3.2636 no 2_666
H91 H12 3.1667 no 1_556
H91 H25 2.5198 no .
H91 H97A 3.5862 no 2_666
H91 H97B 3.2232 no 2_666
H91 H100 2.6706 no 2_666
H91 H102 2.9676 no 1_565
H92 C84 3.5438 no 2_666
H92 C85 3.5072 no 2_666
H92 C100 3.4281 no 2_666
H92 H25 2.9400 no .
H92 H46A 3.3143 no .
H92 H100 2.5849 no 2_666
H97A C12 3.2580 no 2_665
H97A H12 2.7691 no 2_665
H97A H19B 3.5277 no 1_545
H97A H19C 3.2137 no 1_545
H97A H55 3.3850 no .
H97A H91 3.5862 no 2_666
H97B C11 2.9631 no 2_665
H97B C12 3.0347 no 2_665
H97B C89 3.2646 no 2_666
H97B C90 2.8066 no 2_666
H97B C91 2.9684 no 2_666
H97B C92 3.5479 no 2_666
H97B H11 2.5250 no 2_665
H97B H12 2.6430 no 2_665
H97B H90 2.9732 no 2_666
H97B H91 3.2232 no 2_666
H97C C4 3.1977 no 1_545
H97C C11 3.4277 no 2_665
H97C C12 3.5064 no 2_665
H97C C19 3.5700 no 1_545
H97C H4 2.3050 no 1_545
H97C H11 3.2757 no 2_665
H97C H12 3.3991 no 2_665
H97C H19B 3.0997 no 1_545
H97C H19C 3.1688 no 1_545
H97C H55 2.7074 no .
H98A C68 3.4339 no 2_566
H98A C69 3.4766 no 2_566
H98A C71 3.5176 no .
H98A C76 3.5377 no .
H98A C77 3.2631 no .
H98A H28 3.1126 no 1_556
H98A H71B 3.1972 no .
H98A H71C 3.1110 no .
H98A H77 3.1944 no .
H98B C66 3.4803 no 2_566
H98B C67 3.3452 no 2_566
H98B C80 3.2778 no 2_666
H98B C81 2.8797 no 2_666
H98B C82 3.3607 no 2_666
H98B H28 3.2495 no 1_556
H98B H80 3.4919 no 2_666
H98B H81 2.8314 no 2_666
H98C N6 3.1250 no 2_566
H98C C60 3.4719 no 2_566
H98C C61 2.8232 no 2_566
H98C C62 3.1580 no 2_566
H98C C67 2.9282 no 2_566
H98C C68 2.7262 no 2_566
H98C C69 3.3245 no 2_566
H98C H71B 3.4087 no .
H98C H80 3.5536 no 2_666
H100 C91 3.1335 no 2_666
H100 C92 3.0860 no 2_666
H100 H13 3.3331 no 1_546
H100 H72A 3.0731 no 2_566
H100 H72C 3.2798 no 2_566
H100 H79 3.3023 no 2_666
H100 H91 2.6706 no 2_666
H100 H92 2.5849 no 2_666
H101 C12 3.1501 no 1_546
H101 C13 3.0901 no 1_546
H101 C101 3.2906 no 2_656
H101 H12 2.7052 no 1_546
H101 H13 2.5989 no 1_546
H101 H72C 3.3876 no 2_566
H101 H101 2.6910 no 2_656
H102 C24 3.3079 no 1_545
H102 C25 3.3210 no 1_545
H102 H13 3.3454 no 2_665
H102 H24 3.2206 no 1_545
H102 H25 3.2492 no 1_545
H102 H91 2.9676 no 1_545
H103 C19 3.3121 no 1_545
H103 C23 3.2427 no 1_545
H103 C24 3.3105 no 1_545
H103 C77 3.5168 no 2_566
H103 H19A 2.8253 no 1_545
H103 H19B 3.3548 no 1_545
H103 H19C 3.2256 no 1_545
H103 H23 3.3664 no 1_545
H103 H24 3.4694 no 1_545
H104 C55 3.0900 no .
H104 C56 2.8648 no .
H104 C73 3.5971 no 2_566
H104 C77 3.2552 no 2_566
H104 C78 2.8851 no 2_566
H104 H19B 3.4474 no 1_545
H104 H55 2.9385 no .
H104 H56 2.5396 no .
H104 H60 3.4557 no 2_566
H104 H77 3.3172 no 2_566
H104 H78 2.6660 no 2_566

loop_
_geom_torsion_atom_site_label_1
_geom_torsion_atom_site_label_2
_geom_torsion_atom_site_label_3
_geom_torsion_atom_site_label_4
_geom_torsion
_geom_torsion_publ_flag
C5 N1 C6 C7 179.6(3) no
C5 N1 C6 C17 -0.1(3) no
C6 N1 C5 C4 179.1(3) no
C6 N1 C5 C18 0.0(3) no
C19 N1 C5 C4 1.2(5) no
C19 N1 C5 C18 -177.8(3) no
C19 N1 C6 C7 -2.8(5) no
C19 N1 C6 C17 177.6(3) no
C9 N2 C10 C11 -178.1(3) no
C9 N2 C10 C15 -0.4(3) no
C10 N2 C9 C8 -178.4(3) no
C10 N2 C9 C16 0.9(3) no
C20 N2 C9 C8 -4.0(5) no
C20 N2 C9 C16 175.4(3) no
C20 N2 C10 C11 7.7(5) no
C20 N2 C10 C15 -174.6(3) no
C31 N3 C32 C33 179.1(3) no
C31 N3 C32 C43 -0.9(3) no
C32 N3 C31 C30 180.0(3) no
C32 N3 C31 C44 -0.4(3) no
C45 N3 C31 C30 7.7(5) no
C45 N3 C31 C44 -172.7(3) no
C45 N3 C32 C33 -9.3(5) no
C45 N3 C32 C43 170.7(3) no
C35 N4 C36 C37 177.3(3) no
C35 N4 C36 C41 -1.1(3) no
C36 N4 C35 C34 -174.5(3) no
C36 N4 C35 C42 2.5(3) no
C46 N4 C35 C34 6.8(5) no
C46 N4 C35 C42 -176.1(3) no
C46 N4 C36 C37 -3.9(5) no
C46 N4 C36 C41 177.6(3) no
C57 N5 C58 C59 -179.9(3) no
C57 N5 C58 C69 -0.4(3) no
C58 N5 C57 C56 178.9(3) no
C58 N5 C57 C70 0.8(3) no
C71 N5 C57 C56 -5.8(5) no
C71 N5 C57 C70 176.0(3) no
C71 N5 C58 C59 5.2(5) no
C71 N5 C58 C69 -175.3(3) no
C61 N6 C62 C63 177.5(3) no
C61 N6 C62 C67 -1.3(4) no
C62 N6 C61 C60 -176.0(3) no
C62 N6 C61 C68 2.4(4) no
C72 N6 C61 C60 2.9(5) no
C72 N6 C61 C68 -178.7(3) no
C72 N6 C62 C63 -1.4(5) no
C72 N6 C62 C67 179.8(3) no
C83 N7 C84 C85 -180.0(3) no
C83 N7 C84 C95 1.4(3) no
C84 N7 C83 C82 178.7(3) no
C84 N7 C83 C96 -1.5(3) no
C97 N7 C83 C82 1.0(5) no
C97 N7 C83 C96 -179.2(3) no
C97 N7 C84 C85 -2.5(5) no
C97 N7 C84 C95 178.9(3) no
C87 N8 C88 C89 179.1(3) no
C87 N8 C88 C93 -1.2(4) no
C88 N8 C87 C86 -177.5(3) no
C88 N8 C87 C94 0.9(4) no
C98 N8 C87 C86 -2.7(5) no
C98 N8 C87 C94 175.7(3) no
C98 N8 C88 C89 4.3(5) no
C98 N8 C88 C93 -176.0(3) no
C2 C1 C18 C5 -0.7(5) no
C2 C1 C18 C17 179.1(3) no
C18 C1 C2 C3 0.7(5) no
C1 C2 C3 C4 -0.8(5) no
C2 C3 C4 C5 0.9(5) no
C3 C4 C5 N1 -179.9(3) no
C3 C4 C5 C18 -0.9(5) no
N1 C5 C18 C1 180.0(3) no
N1 C5 C18 C17 0.1(3) no
C4 C5 C18 C1 0.8(5) no
C4 C5 C18 C17 -179.0(3) no
N1 C6 C7 C8 178.0(3) no
N1 C6 C7 C21 -4.3(5) no
N1 C6 C17 C16 -179.1(2) no
N1 C6 C17 C18 0.1(3) no
C7 C6 C17 C16 1.2(4) no
C7 C6 C17 C18 -179.5(3) no
C17 C6 C7 C8 -2.4(4) no
C17 C6 C7 C21 175.3(3) no
C6 C7 C8 C9 0.1(4) no
C6 C7 C21 C22 88.1(4) no
C6 C7 C21 C26 -95.5(4) no
C8 C7 C21 C22 -94.3(4) no
C8 C7 C21 C26 82.1(4) no
C21 C7 C8 C9 -177.7(3) no
C7 C8 C9 N2 -177.4(3) no
C7 C8 C9 C16 3.3(5) no
N2 C9 C16 C15 -1.1(3) no
N2 C9 C16 C17 176.2(2) no
C8 C9 C16 C15 178.3(3) no
C8 C9 C16 C17 -4.4(4) no
N2 C10 C11 C12 -179.4(3) no
N2 C10 C15 C14 177.5(3) no
N2 C10 C15 C16 -0.3(3) no
C11 C10 C15 C14 -4.6(5) no
C11 C10 C15 C16 177.6(3) no
C15 C10 C11 C12 3.2(5) no
C10 C11 C12 C13 -0.3(5) no
C11 C12 C13 C14 -1.1(5) no
C12 C13 C14 C15 -0.4(5) no
C13 C14 C15 C10 3.2(4) no
C13 C14 C15 C16 -179.9(3) no
C10 C15 C16 C9 0.8(3) no
C10 C15 C16 C17 -175.7(3) no
C14 C15 C16 C9 -176.3(3) no
C14 C15 C16 C17 7.2(6) no
C9 C16 C17 C6 2.1(4) no
C9 C16 C17 C18 -176.9(3) no
C15 C16 C17 C6 178.3(3) no
C15 C16 C17 C18 -0.7(6) no
C6 C17 C18 C1 -180.0(3) no
C6 C17 C18 C5 -0.1(3) no
C16 C17 C18 C1 -0.9(6) no
C16 C17 C18 C5 179.0(3) no
C7 C21 C22 C23 178.6(3) no
C7 C21 C26 C25 -178.7(3) no
C22 C21 C26 C25 -2.0(6) no
C26 C21 C22 C23 2.1(6) no
C21 C22 C23 C24 -0.9(7) no
C22 C23 C24 C25 -0.6(7) no
C23 C24 C25 C26 0.7(7) no
C24 C25 C26 C21 0.7(7) no
C28 C27 C44 C31 0.9(4) no
C28 C27 C44 C43 179.9(3) no
C44 C27 C28 C29 -1.7(5) no
C27 C28 C29 C30 1.2(5) no
C28 C29 C30 C31 0.1(5) no
C29 C30 C31 N3 178.7(3) no
C29 C30 C31 C44 -0.9(5) no
N3 C31 C44 C27 -179.3(3) no
N3 C31 C44 C43 1.5(3) no
C30 C31 C44 C27 0.4(4) no
C30 C31 C44 C43 -178.9(3) no
N3 C32 C33 C34 173.3(3) no
N3 C32 C33 C47 -12.3(5) no
N3 C32 C43 C42 -177.2(2) no
N3 C32 C43 C44 1.8(3) no
C33 C32 C43 C42 2.9(4) no
C33 C32 C43 C44 -178.2(3) no
C43 C32 C33 C34 -6.8(4) no
C43 C32 C33 C47 167.6(3) no
C32 C33 C34 C35 4.8(4) no
C32 C33 C47 C48 -58.1(5) no
C32 C33 C47 C52 125.3(3) no
C34 C33 C47 C48 116.3(3) no
C34 C33 C47 C52 -60.3(4) no
C47 C33 C34 C35 -170.0(3) no
C33 C34 C35 N4 177.7(3) no
C33 C34 C35 C42 1.0(5) no
N4 C35 C42 C41 -2.9(3) no
N4 C35 C42 C43 177.8(2) no
C34 C35 C42 C41 174.3(3) no
C34 C35 C42 C43 -5.0(4) no
N4 C36 C37 C38 -178.6(3) no
N4 C36 C41 C40 178.8(2) no
N4 C36 C41 C42 -0.7(3) no
C37 C36 C41 C40 0.2(4) no
C37 C36 C41 C42 -179.2(3) no
C41 C36 C37 C38 -0.3(5) no
C36 C37 C38 C39 0.3(5) no
C37 C38 C39 C40 -0.1(5) no
C38 C39 C40 C41 -0.0(5) no
C39 C40 C41 C36 -0.1(4) no
C39 C40 C41 C42 179.2(3) no
C36 C41 C42 C35 2.2(3) no
C36 C41 C42 C43 -178.8(3) no
C40 C41 C42 C35 -177.1(4) no
C40 C41 C42 C43 1.9(6) no
C35 C42 C43 C32 3.0(4) no
C35 C42 C43 C44 -175.6(3) no
C41 C42 C43 C32 -176.0(3) no
C41 C42 C43 C44 5.4(6) no
C32 C43 C44 C27 179.0(3) no
C32 C43 C44 C31 -2.0(3) no
C42 C43 C44 C27 -2.3(6) no
C42 C43 C44 C31 176.7(3) no
C33 C47 C48 C49 -176.3(3) no
C33 C47 C52 C51 176.8(3) no
C48 C47 C52 C51 0.1(5) no
C52 C47 C48 C49 0.5(5) no
C47 C48 C49 C50 -0.6(6) no
C48 C49 C50 C51 0.2(6) no
C49 C50 C51 C52 0.4(6) no
C50 C51 C52 C47 -0.5(6) no
C54 C53 C70 C57 0.2(4) no
C54 C53 C70 C69 179.8(3) no
C70 C53 C54 C55 -0.6(5) no
C53 C54 C55 C56 0.3(5) no
C54 C55 C56 C57 0.5(5) no
C55 C56 C57 N5 -178.9(3) no
C55 C56 C57 C70 -1.0(5) no
N5 C57 C70 C53 178.9(3) no
N5 C57 C70 C69 -0.8(3) no
C56 C57 C70 C53 0.7(5) no
C56 C57 C70 C69 -179.1(3) no
N5 C58 C59 C60 178.1(3) no
N5 C58 C59 C73 0.1(5) no
N5 C58 C69 C68 -179.2(2) no
N5 C58 C69 C70 -0.0(3) no
C59 C58 C69 C68 0.3(4) no
C59 C58 C69 C70 179.4(3) no
C69 C58 C59 C60 -1.2(5) no
C69 C58 C59 C73 -179.3(3) no
C58 C59 C60 C61 0.7(5) no
C58 C59 C73 C74 93.4(4) no
C58 C59 C73 C78 -87.4(4) no
C60 C59 C73 C74 -84.6(4) no
C60 C59 C73 C78 94.5(4) no
C73 C59 C60 C61 178.8(3) no
C59 C60 C61 N6 179.0(3) no
C59 C60 C61 C68 0.8(5) no
N6 C61 C68 C67 -2.5(3) no
N6 C61 C68 C69 179.9(3) no
C60 C61 C68 C67 175.9(3) no
C60 C61 C68 C69 -1.7(5) no
N6 C62 C63 C64 -176.8(3) no
N6 C62 C67 C66 177.2(3) no
N6 C62 C67 C68 -0.2(3) no
C63 C62 C67 C66 -1.7(5) no
C63 C62 C67 C68 -179.1(3) no
C67 C62 C63 C64 1.9(5) no
C62 C63 C64 C65 -0.7(5) no
C63 C64 C65 C66 -0.5(5) no
C64 C65 C66 C67 0.7(5) no
C65 C66 C67 C62 0.4(4) no
C65 C66 C67 C68 176.9(3) no
C62 C67 C68 C61 1.7(3) no
C62 C67 C68 C69 178.5(3) no
C66 C67 C68 C61 -175.0(3) no
C66 C67 C68 C69 1.8(6) no
C61 C68 C69 C58 1.1(4) no
C61 C68 C69 C70 -177.7(3) no
C67 C68 C69 C58 -175.4(3) no
C67 C68 C69 C70 5.7(6) no
C58 C69 C70 C53 -179.1(3) no
C58 C69 C70 C57 0.5(3) no
C68 C69 C70 C53 -0.2(6) no
C68 C69 C70 C57 179.4(3) no
C59 C73 C74 C75 -179.6(3) no
C59 C73 C78 C77 179.6(3) no
C74 C73 C78 C77 -1.2(5) no
C78 C73 C74 C75 1.2(5) no
C73 C74 C75 C76 -1.0(5) no
C74 C75 C76 C77 0.7(5) no
C75 C76 C77 C78 -0.7(5) no
C76 C77 C78 C73 1.0(5) no
C80 C79 C96 C83 0.8(5) no
C80 C79 C96 C95 179.6(3) no
C96 C79 C80 C81 -1.2(5) no
C79 C80 C81 C82 0.8(6) no
C80 C81 C82 C83 -0.1(5) no
C81 C82 C83 N7 179.5(3) no
C81 C82 C83 C96 -0.3(5) no
N7 C83 C96 C79 -179.9(3) no
N7 C83 C96 C95 1.0(3) no
C82 C83 C96 C79 -0.1(5) no
C82 C83 C96 C95 -179.1(3) no
N7 C84 C85 C86 -178.6(3) no
N7 C84 C85 C99 -0.9(5) no
N7 C84 C95 C94 178.5(3) no
N7 C84 C95 C96 -0.7(3) no
C85 C84 C95 C94 -0.2(5) no
C85 C84 C95 C96 -179.5(3) no
C95 C84 C85 C86 -0.1(5) no
C95 C84 C85 C99 177.6(3) no
C84 C85 C86 C87 0.4(5) no
C84 C85 C99 C100 95.5(4) no
C84 C85 C99 C104 -88.4(4) no
C86 C85 C99 C100 -86.7(4) no
C86 C85 C99 C104 89.3(3) no
C99 C85 C86 C87 -177.4(3) no
C85 C86 C87 N8 177.7(3) no
C85 C86 C87 C94 -0.5(5) no
N8 C87 C94 C93 -0.3(3) no
N8 C87 C94 C95 -178.3(3) no
C86 C87 C94 C93 178.2(3) no
C86 C87 C94 C95 0.1(5) no
N8 C88 C89 C90 179.2(3) no
N8 C88 C93 C92 -179.3(3) no
N8 C88 C93 C94 1.0(4) no
C89 C88 C93 C92 0.4(5) no
C89 C88 C93 C94 -179.3(3) no
C93 C88 C89 C90 -0.4(5) no
C88 C89 C90 C91 0.1(5) no
C89 C90 C91 C92 0.2(6) no
C90 C91 C92 C93 -0.2(5) no
C91 C92 C93 C88 -0.1(5) no
C91 C92 C93 C94 179.5(3) no
C88 C93 C94 C87 -0.4(3) no
C88 C93 C94 C95 177.0(3) no
C92 C93 C94 C87 179.9(4) no
C92 C93 C94 C95 -2.7(7) no
C87 C94 C95 C84 0.2(4) no
C87 C94 C95 C96 179.2(3) no
C93 C94 C95 C84 -177.0(3) no
C93 C94 C95 C96 2.0(6) no
C84 C95 C96 C79 -179.0(3) no
C84 C95 C96 C83 -0.2(3) no
C94 C95 C96 C79 1.9(6) no
C94 C95 C96 C83 -179.3(3) no
C85 C99 C100 C101 178.3(3) no
C85 C99 C104 C103 -177.2(3) no
C100 C99 C104 C103 -1.0(4) no
C104 C99 C100 C101 2.1(4) no
C99 C100 C101 C102 -2.2(5) no
C100 C101 C102 C103 1.0(5) no
C101 C102 C103 C104 0.1(5) no
C102 C103 C104 C99 -0.1(5) no
